data_4306475
loop_
_publ_author_name
'Kari A. McGee'
'Brian J. Marquardt'
'Kent R. Mann'

_publ_contact_author_address
;Department of Chemistry
University of Minnesota
207 Pleasant St SE
Minneapolis, MN 55455
;
_publ_contact_author_email krmann@umn.edu
_publ_contact_author_fax 612-626-7541
_publ_contact_author_name 'Kent R. Mann'
_publ_contact_author_phone 612-625-3563
_publ_section_title
;
Concurrent Sensing of Benzene and Oxygen by a Crystalline Salt of
Tris(5,6-dimethyl-1,10-phenanthroline)ruthenium(II)
;
_journal_name_full 'Inorganic Chemistry'
_journal_page_first 9143
_journal_page_last 9145
_journal_paper_doi 10.1021/ic801287p
_journal_volume 47
_journal_year 2008
_chemical_formula_moiety 'C65 H26 B2 Cl2 F48, 2(C32 H12 B F24), 2(C42 H36 N6 Ru), 2(C6 H6)'
_chemical_formula_sum 'C225 H134 B4 Cl2 F96 N12 Ru2'
_chemical_formula_weight 5145.72
_chemical_name_common 05229
_chemical_name_systematic
; 
 ? 
;
_space_group_IT_number 14
_symmetry_cell_setting monoclinic
_symmetry_space_group_name_Hall '-P 2ybc'
_symmetry_space_group_name_H-M 'P 1 21/c 1'
_atom_sites_solution_hydrogens geom
_atom_sites_solution_primary direct
_atom_sites_solution_secondary difmap
_audit_creation_method SHELXL-97
_cell_angle_alpha 90.00
_cell_angle_beta 93.714(2)
_cell_angle_gamma 90.00
_cell_formula_units_Z 2
_cell_length_a 27.231(2)
_cell_length_b 16.6067(14)
_cell_length_c 24.790(2)
_cell_measurement_reflns_used 3610
_cell_measurement_temperature 173(2)
_cell_measurement_theta_max 23.123
_cell_measurement_theta_min 2.154
_cell_volume 11186.9(15)
_computing_cell_refinement 'SAINT, Bruker'
_computing_data_collection 'SMART, Bruker'
_computing_molecular_graphics 'SHELXTL, Bruker'
_computing_structure_refinement 'SHELXL-97 (Sheldrick, 1997)'
_computing_structure_solution 'SHELXS-97 (Sheldrick, 1990)'
_diffrn_ambient_temperature 173(2)
_diffrn_measured_fraction_theta_full 0.997
_diffrn_measured_fraction_theta_max 0.997
_diffrn_measurement_device_type 'Siemens SMART Platform CCD'
_diffrn_measurement_method 'area detector, omega scans'
_diffrn_radiation_monochromator graphite
_diffrn_radiation_source 'normal-focus sealed tube'
_diffrn_radiation_type MoK\a
_diffrn_radiation_wavelength 0.71073
_diffrn_reflns_av_R_equivalents 0.0435
_diffrn_reflns_av_sigmaI/netI 0.0342
_diffrn_reflns_limit_h_max 32
_diffrn_reflns_limit_h_min -32
_diffrn_reflns_limit_k_max 19
_diffrn_reflns_limit_k_min -19
_diffrn_reflns_limit_l_max 29
_diffrn_reflns_limit_l_min -29
_diffrn_reflns_number 108033
_diffrn_reflns_theta_full 25.07
_diffrn_reflns_theta_max 25.07
_diffrn_reflns_theta_min 1.50
_exptl_absorpt_coefficient_mu 0.295
_exptl_absorpt_correction_T_max 0.970000
_exptl_absorpt_correction_T_min 0.849770
_exptl_absorpt_correction_type multi-scan
_exptl_absorpt_process_details 'SADABS, R. Blessing, 1995'
_exptl_crystal_colour orange-red
_exptl_crystal_density_diffrn 1.528
_exptl_crystal_density_method 'not measured'
_exptl_crystal_description block
_exptl_crystal_F_000 5148
_exptl_crystal_size_max 0.4
_exptl_crystal_size_mid 0.1
_exptl_crystal_size_min 0.1
_refine_diff_density_max 1.845
_refine_diff_density_min -1.087
_refine_diff_density_rms 0.074
_refine_ls_extinction_method none
_refine_ls_goodness_of_fit_ref 1.241
_refine_ls_hydrogen_treatment riding
_refine_ls_matrix_type full
_refine_ls_number_parameters 1882
_refine_ls_number_reflns 19818
_refine_ls_number_restraints 456
_refine_ls_restrained_S_all 1.330
_refine_ls_R_factor_all 0.0791
_refine_ls_R_factor_gt 0.0575
_refine_ls_shift/su_max 0.002
_refine_ls_shift/su_mean 0.000
_refine_ls_structure_factor_coef Fsqd
_refine_ls_weighting_details 'calc w=1/[\s^2^(Fo^2^)+(0.1016P)^2^+2.7352P] where P=(Fo^2^+2Fc^2^)/3'
_refine_ls_weighting_scheme calc
_refine_ls_wR_factor_gt 0.1726
_refine_ls_wR_factor_ref 0.1861
_reflns_number_gt 14137
_reflns_number_total 19818
_reflns_threshold_expression >2sigma(I)
_cod_data_source_file ic801287p_si_002.cif
_cod_data_source_block publication_text
_cod_original_cell_volume 11186.8(16)
_cod_original_sg_symbol_H-M 'P 21/c'
_cod_database_code 4306475

loop_
_symmetry_equiv_pos_as_xyz
'x, y, z'
'-x, y+1/2, -z+1/2'
'-x, -y, -z'
'x, -y-1/2, z-1/2'

loop_
_atom_site_label
_atom_site_type_symbol
_atom_site_fract_x
_atom_site_fract_y
_atom_site_fract_z
_atom_site_U_iso_or_equiv
_atom_site_adp_type
_atom_site_occupancy
_atom_site_symmetry_multiplicity
_atom_site_calc_flag
_atom_site_refinement_flags
_atom_site_disorder_assembly
_atom_site_disorder_group
Ru1 Ru 0.237550(11) 1.004032(17) 0.075399(12) 0.02988(11) Uani 1 1 d . . .
N1 N 0.17398(11) 1.06957(18) 0.05939(12) 0.0309(7) Uani 1 1 d . . .
N2 N 0.23421(11) 1.06594(18) 0.14683(12) 0.0339(7) Uani 1 1 d . . .
N3 N 0.30480(11) 0.95043(19) 0.09443(13) 0.0354(7) Uani 1 1 d . . .
N4 N 0.28391(12) 1.08968(19) 0.04687(13) 0.0352(7) Uani 1 1 d . . .
N5 N 0.19651(11) 0.90835(18) 0.09981(12) 0.0321(7) Uani 1 1 d . . .
N6 N 0.23398(11) 0.93512(18) 0.00592(13) 0.0338(7) Uani 1 1 d . . .
B1 B -0.02245(17) 0.7166(2) 0.11935(17) 0.0325(10) Uani 1 1 d . . .
B2 B 0.39839(17) 0.5594(3) 0.23288(19) 0.0359(10) Uani 1 1 d . . .
C1 C 0.14467(14) 1.0715(2) 0.01379(15) 0.0356(9) Uani 1 1 d . . .
H1A H 0.1534 1.0401 -0.0162 0.043 Uiso 1 1 calc R . .
C2 C 0.10217(15) 1.1174(2) 0.00884(17) 0.0413(10) Uani 1 1 d . . .
H2A H 0.0823 1.1170 -0.0241 0.050 Uiso 1 1 calc R . .
C3 C 0.08877(15) 1.1633(2) 0.05104(17) 0.0403(9) Uani 1 1 d . . .
H3A H 0.0597 1.1950 0.0475 0.048 Uiso 1 1 calc R . .
C4 C 0.11808(14) 1.1635(2) 0.09984(16) 0.0354(9) Uani 1 1 d . . .
C5 C 0.10647(16) 1.2084(2) 0.14713(17) 0.0412(10) Uani 1 1 d . . .
C6 C 0.13745(17) 1.2056(2) 0.19316(17) 0.0438(10) Uani 1 1 d . . .
C7 C 0.18217(16) 1.1585(2) 0.19467(15) 0.0383(9) Uani 1 1 d . . .
C8 C 0.21592(18) 1.1525(3) 0.23978(17) 0.0480(11) Uani 1 1 d . . .
H8A H 0.2103 1.1814 0.2719 0.058 Uiso 1 1 calc R . .
C9 C 0.25667(18) 1.1053(3) 0.23761(18) 0.0535(12) Uani 1 1 d . . .
H9A H 0.2793 1.1012 0.2683 0.064 Uiso 1 1 calc R . .
C10 C 0.26530(16) 1.0626(3) 0.19030(17) 0.0455(10) Uani 1 1 d . . .
H10C H 0.2941 1.0306 0.1893 0.055 Uiso 1 1 calc R . .
C11 C 0.19312(14) 1.1140(2) 0.14926(15) 0.0327(8) Uani 1 1 d . . .
C12 C 0.16100(13) 1.1163(2) 0.10169(15) 0.0302(8) Uani 1 1 d . . .
C13 C 0.1263(2) 1.2504(3) 0.24423(19) 0.0655(14) Uani 1 1 d . . .
H13A H 0.0930 1.2727 0.2402 0.098 Uiso 1 1 calc R . .
H13B H 0.1500 1.2944 0.2505 0.098 Uiso 1 1 calc R . .
H13C H 0.1288 1.2133 0.2750 0.098 Uiso 1 1 calc R . .
C14 C 0.05954(18) 1.2571(3) 0.1433(2) 0.0606(13) Uani 1 1 d . . .
H14A H 0.0543 1.2813 0.1785 0.091 Uiso 1 1 calc R . .
H14B H 0.0317 1.2218 0.1326 0.091 Uiso 1 1 calc R . .
H14C H 0.0621 1.2997 0.1163 0.091 Uiso 1 1 calc R . .
C15 C 0.31381(15) 0.8798(2) 0.11813(18) 0.0427(10) Uani 1 1 d . . .
H15A H 0.2869 0.8484 0.1286 0.051 Uiso 1 1 calc R . .
C16 C 0.36146(17) 0.8500(3) 0.1282(2) 0.0529(12) Uani 1 1 d . . .
H16A H 0.3666 0.7996 0.1458 0.063 Uiso 1 1 calc R . .
C17 C 0.40048(16) 0.8932(3) 0.1125(2) 0.0518(11) Uani 1 1 d . . .
H17A H 0.4329 0.8728 0.1189 0.062 Uiso 1 1 calc R . .
C18 C 0.39285(16) 0.9683(3) 0.08706(18) 0.0449(10) Uani 1 1 d . . .
C19 C 0.43259(16) 1.0199(3) 0.0699(2) 0.0518(12) Uani 1 1 d . . .
C20 C 0.42137(17) 1.0922(3) 0.0458(2) 0.0536(12) Uani 1 1 d . . .
C21 C 0.37076(16) 1.1187(3) 0.03680(18) 0.0443(10) Uani 1 1 d . . .
C22 C 0.35629(19) 1.1921(3) 0.01192(19) 0.0529(12) Uani 1 1 d . . .
H22A H 0.3805 1.2273 -0.0009 0.064 Uiso 1 1 calc R . .
C23 C 0.30834(18) 1.2125(3) 0.00624(18) 0.0499(11) Uani 1 1 d . . .
H23A H 0.2989 1.2626 -0.0099 0.060 Uiso 1 1 calc R . .
C24 C 0.27236(17) 1.1605(2) 0.02388(16) 0.0427(10) Uani 1 1 d . . .
H24A H 0.2387 1.1759 0.0194 0.051 Uiso 1 1 calc R . .
C25 C 0.33284(15) 1.0697(2) 0.05343(16) 0.0364(9) Uani 1 1 d . . .
C26 C 0.34432(14) 0.9944(2) 0.07882(16) 0.0356(9) Uani 1 1 d . . .
C27 C 0.4603(2) 1.1492(4) 0.0272(3) 0.0835(19) Uani 1 1 d . . .
H27A H 0.4929 1.1253 0.0347 0.125 Uiso 1 1 calc R . .
H27B H 0.4585 1.2004 0.0467 0.125 Uiso 1 1 calc R . .
H27C H 0.4547 1.1588 -0.0117 0.125 Uiso 1 1 calc R . .
C28 C 0.48432(18) 0.9910(3) 0.0815(3) 0.0701(16) Uani 1 1 d . . .
H28A H 0.5073 1.0304 0.0679 0.105 Uiso 1 1 calc R . .
H28B H 0.4886 0.9391 0.0637 0.105 Uiso 1 1 calc R . .
H28C H 0.4909 0.9847 0.1206 0.105 Uiso 1 1 calc R . .
C29 C 0.17565(15) 0.8983(3) 0.14677(16) 0.0400(9) Uani 1 1 d . . .
H29A H 0.1781 0.9404 0.1727 0.048 Uiso 1 1 calc R . .
C30 C 0.15079(16) 0.8290(3) 0.15873(18) 0.0461(10) Uani 1 1 d . . .
H30A H 0.1361 0.8243 0.1923 0.055 Uiso 1 1 calc R . .
C31 C 0.14712(15) 0.7671(3) 0.12245(18) 0.0460(11) Uani 1 1 d . . .
H31A H 0.1306 0.7188 0.1311 0.055 Uiso 1 1 calc R . .
C32 C 0.16788(14) 0.7749(2) 0.07221(17) 0.0380(9) Uani 1 1 d . . .
C33 C 0.16584(15) 0.7128(3) 0.0311(2) 0.0469(11) Uani 1 1 d . . .
C34 C 0.18438(16) 0.7267(3) -0.0182(2) 0.0476(11) Uani 1 1 d . . .
C35 C 0.20802(14) 0.8035(2) -0.02907(17) 0.0399(9) Uani 1 1 d . . .
C36 C 0.22817(17) 0.8241(3) -0.07793(18) 0.0493(11) Uani 1 1 d . . .
H36A H 0.2268 0.7867 -0.1070 0.059 Uiso 1 1 calc R . .
C37 C 0.24966(17) 0.8972(3) -0.08398(19) 0.0518(11) Uani 1 1 d . . .
H37A H 0.2626 0.9112 -0.1174 0.062 Uiso 1 1 calc R . .
C38 C 0.25261(16) 0.9513(3) -0.04119(17) 0.0427(10) Uani 1 1 d . . .
H38A H 0.2685 1.0016 -0.0457 0.051 Uiso 1 1 calc R . .
C39 C 0.21166(13) 0.8618(2) 0.01226(16) 0.0342(9) Uani 1 1 d . . .
C40 C 0.19141(13) 0.8475(2) 0.06233(15) 0.0309(8) Uani 1 1 d . . .
C41 C 0.1830(2) 0.6649(3) -0.0633(2) 0.0689(15) Uani 1 1 d . . .
H41A H 0.1653 0.6168 -0.0522 0.103 Uiso 1 1 calc R . .
H41B H 0.2167 0.6500 -0.0709 0.103 Uiso 1 1 calc R . .
H41C H 0.1661 0.6877 -0.0959 0.103 Uiso 1 1 calc R . .
C42 C 0.14464(19) 0.6330(3) 0.0458(2) 0.0624(14) Uani 1 1 d . . .
H42A H 0.1506 0.5935 0.0176 0.094 Uiso 1 1 calc R . .
H42B H 0.1091 0.6386 0.0491 0.094 Uiso 1 1 calc R . .
H42C H 0.1603 0.6147 0.0804 0.094 Uiso 1 1 calc R . .
C43 C -0.04061(16) 0.8061(2) 0.13850(14) 0.0347(9) Uani 1 1 d . . .
C44 C -0.08945(16) 0.8287(2) 0.13744(15) 0.0385(9) Uani 1 1 d . . .
H44A H -0.1140 0.7893 0.1289 0.046 Uiso 1 1 calc R . .
C45 C -0.10417(18) 0.9076(3) 0.14852(16) 0.0460(11) Uani 1 1 d . A .
C46 C -0.0698(2) 0.9663(3) 0.16096(18) 0.0540(12) Uani 1 1 d . . .
H46A H -0.0797 1.0200 0.1677 0.065 Uiso 1 1 calc R . .
C47 C -0.02043(19) 0.9459(2) 0.16346(17) 0.0484(11) Uani 1 1 d . B .
C48 C -0.00611(17) 0.8673(2) 0.15292(15) 0.0393(9) Uani 1 1 d . . .
H48A H 0.0279 0.8543 0.1555 0.047 Uiso 1 1 calc R . .
C51 C -0.07013(15) 0.6566(2) 0.11193(16) 0.0359(9) Uani 1 1 d . . .
C52 C -0.08330(16) 0.6007(2) 0.15028(17) 0.0401(10) Uani 1 1 d . . .
H52A H -0.0622 0.5938 0.1820 0.048 Uiso 1 1 calc R . .
C53 C -0.12564(17) 0.5550(2) 0.14433(19) 0.0454(11) Uani 1 1 d . C .
C54 C -0.15737(17) 0.5629(2) 0.0987(2) 0.0499(11) Uani 1 1 d . . .
H54A H -0.1869 0.5324 0.0947 0.060 Uiso 1 1 calc R . .
C55 C -0.14483(16) 0.6168(3) 0.05905(19) 0.0477(11) Uani 1 1 d . D .
C56 C -0.10260(15) 0.6622(2) 0.06589(16) 0.0376(9) Uani 1 1 d . . .
H56A H -0.0951 0.6988 0.0382 0.045 Uiso 1 1 calc R . .
C59 C 0.00244(13) 0.7260(2) 0.06025(14) 0.0297(8) Uani 1 1 d . . .
C60 C 0.02311(13) 0.7971(2) 0.04240(14) 0.0298(8) Uani 1 1 d . . .
H60A H 0.0219 0.8436 0.0646 0.036 Uiso 1 1 calc R . .
C61 C 0.04540(13) 0.8035(2) -0.00637(15) 0.0312(8) Uani 1 1 d . . .
C62 C 0.04851(14) 0.7374(2) -0.04041(15) 0.0335(8) Uani 1 1 d . . .
H62A H 0.0641 0.7411 -0.0735 0.040 Uiso 1 1 calc R . .
C63 C 0.02779(14) 0.6659(2) -0.02399(15) 0.0332(8) Uani 1 1 d . E .
C64 C 0.00521(14) 0.6606(2) 0.02482(15) 0.0323(8) Uani 1 1 d . . .
H64A H -0.0089 0.6107 0.0344 0.039 Uiso 1 1 calc R . .
C65 C 0.06478(16) 0.8835(2) -0.02178(17) 0.0411(10) Uani 1 1 d . . .
C67 C 0.02042(15) 0.6775(2) 0.16229(15) 0.0343(9) Uani 1 1 d . . .
C68 C 0.04366(18) 0.6062(2) 0.15030(16) 0.0460(11) Uani 1 1 d . . .
H68A H 0.0335 0.5789 0.1178 0.055 Uiso 1 1 calc R . .
C69 C 0.0814(2) 0.5726(3) 0.18397(19) 0.0579(13) Uani 1 1 d . M .
C70 C 0.09675(19) 0.6101(3) 0.23126(18) 0.0530(12) Uani 1 1 d . . .
H70A H 0.1227 0.5880 0.2541 0.064 Uiso 1 1 calc R . .
C71 C 0.07401(16) 0.6805(2) 0.24519(15) 0.0394(10) Uani 1 1 d . F .
C72 C 0.03599(15) 0.7128(2) 0.21206(15) 0.0375(9) Uani 1 1 d . . .
H72A H 0.0200 0.7602 0.2233 0.045 Uiso 1 1 calc R . .
C75 C 0.37788(14) 0.6266(2) 0.27478(17) 0.0387(9) Uani 1 1 d . . .
C76 C 0.39196(15) 0.6265(3) 0.32940(18) 0.0472(11) Uani 1 1 d . . .
H76A H 0.4165 0.5895 0.3424 0.057 Uiso 1 1 calc R . .
C77 C 0.37149(16) 0.6790(3) 0.3666(2) 0.0569(13) Uani 1 1 d . G .
C78 C 0.33672(17) 0.7356(3) 0.3480(2) 0.0596(13) Uani 1 1 d . . .
H78A H 0.3234 0.7727 0.3724 0.071 Uiso 1 1 calc R . .
C79 C 0.32198(17) 0.7371(3) 0.2943(2) 0.0583(13) Uani 1 1 d . H .
C80 C 0.34223(16) 0.6841(3) 0.2588(2) 0.0476(11) Uani 1 1 d . . .
H80A H 0.3314 0.6869 0.2216 0.057 Uiso 1 1 calc R . .
C83 C 0.36334(14) 0.4779(2) 0.23641(16) 0.0355(9) Uani 1 1 d . . .
C84 C 0.34688(17) 0.4316(2) 0.19198(18) 0.0470(11) Uani 1 1 d . . .
H84A H 0.3551 0.4484 0.1570 0.056 Uiso 1 1 calc R . .
C85 C 0.3191(2) 0.3623(3) 0.19639(19) 0.0584(13) Uani 1 1 d . I .
C86 C 0.30700(19) 0.3346(3) 0.2466(2) 0.0571(12) Uani 1 1 d . . .
H86A H 0.2878 0.2873 0.2498 0.068 Uiso 1 1 calc R . .
C87 C 0.32382(17) 0.3780(3) 0.29182(19) 0.0503(11) Uani 1 1 d . . .
C88 C 0.35126(15) 0.4481(2) 0.28624(18) 0.0425(10) Uani 1 1 d . . .
H88A H 0.3622 0.4768 0.3179 0.051 Uiso 1 1 calc R . .
C90 C 0.3136(3) 0.3496(4) 0.3475(3) 0.0792(18) Uani 1 1 d . . .
C91 C 0.39657(15) 0.5959(2) 0.17168(17) 0.0371(9) Uani 1 1 d . . .
C92 C 0.43764(15) 0.6265(2) 0.14768(17) 0.0395(9) Uani 1 1 d . . .
H92A H 0.4687 0.6235 0.1673 0.047 Uiso 1 1 calc R . .
C93 C 0.43549(16) 0.6610(3) 0.09699(19) 0.0488(11) Uani 1 1 d . J .
C94 C 0.39135(19) 0.6665(3) 0.0666(2) 0.0564(12) Uani 1 1 d . . .
H94A H 0.3898 0.6899 0.0316 0.068 Uiso 1 1 calc R . .
C95 C 0.34960(17) 0.6372(3) 0.0885(2) 0.0521(12) Uani 1 1 d . K .
C96 C 0.35220(16) 0.6032(2) 0.13923(18) 0.0434(10) Uani 1 1 d . . .
H96A H 0.3227 0.5837 0.1531 0.052 Uiso 1 1 calc R . .
C99 C 0.45541(14) 0.5337(2) 0.25042(15) 0.0340(8) Uani 1 1 d . . .
C100 C 0.49102(14) 0.5902(2) 0.26801(16) 0.0357(9) Uani 1 1 d . . .
H10A H 0.4810 0.6442 0.2738 0.043 Uiso 1 1 calc R . .
C101 C 0.54066(15) 0.5706(2) 0.27744(17) 0.0415(10) Uani 1 1 d . . .
C102 C 0.55651(17) 0.4929(3) 0.2692(2) 0.0482(11) Uani 1 1 d . . .
H10D H 0.5904 0.4794 0.2746 0.058 Uiso 1 1 calc R . .
C103 C 0.52188(16) 0.4348(3) 0.25274(19) 0.0459(10) Uani 1 1 d . L .
C104 C 0.47272(15) 0.4549(2) 0.24383(16) 0.0392(9) Uani 1 1 d . . .
H10B H 0.4499 0.4139 0.2329 0.047 Uiso 1 1 calc R . .
C105 C 0.57615(17) 0.6354(3) 0.2944(2) 0.0544(12) Uani 1 1 d . . .
C107 C 0.6911(4) 0.5212(10) 0.0845(6) 0.172(5) Uani 1 1 d D . .
H10E H 0.7195 0.5159 0.0643 0.206 Uiso 1 1 calc R . .
C108 C 0.6813(5) 0.5949(8) 0.1056(4) 0.148(4) Uani 1 1 d D . .
H10G H 0.7019 0.6402 0.1008 0.178 Uiso 1 1 calc R . .
C109 C 0.6402(5) 0.5993(8) 0.1340(4) 0.141(4) Uani 1 1 d D . .
H10F H 0.6317 0.6500 0.1486 0.169 Uiso 1 1 calc R . .
C110 C 0.6114(5) 0.5365(12) 0.1423(5) 0.185(6) Uani 1 1 d D . .
H11A H 0.5832 0.5419 0.1627 0.222 Uiso 1 1 calc R . .
C111 C 0.6234(7) 0.4641(11) 0.1207(9) 0.277(12) Uani 1 1 d D . .
H11B H 0.6034 0.4186 0.1271 0.332 Uiso 1 1 calc R . .
C112 C 0.6627(7) 0.4546(8) 0.0906(6) 0.214(7) Uani 1 1 d D . .
H11C H 0.6700 0.4044 0.0746 0.257 Uiso 1 1 calc R . .
F13 F 0.03092(11) 0.93401(17) -0.03843(16) 0.0843(11) Uani 1 1 d . . .
F14 F 0.08893(13) 0.92038(17) 0.02116(12) 0.0744(9) Uani 1 1 d . . .
F15 F 0.09868(11) 0.88045(17) -0.05763(12) 0.0708(8) Uani 1 1 d . . .
F34 F 0.35486(19) 0.3221(3) 0.37399(15) 0.1243(16) Uani 1 1 d . . .
F35 F 0.29598(18) 0.4070(2) 0.37697(16) 0.1160(15) Uani 1 1 d . . .
F36 F 0.28091(18) 0.2911(2) 0.34713(16) 0.1178(15) Uani 1 1 d . . .
F43 F 0.58394(14) 0.6858(2) 0.25441(15) 0.0950(12) Uani 1 1 d . . .
F44 F 0.61990(11) 0.6067(2) 0.31276(17) 0.0928(12) Uani 1 1 d . . .
F45 F 0.56137(11) 0.6807(2) 0.33423(15) 0.0827(10) Uani 1 1 d . . .
C49 C -0.1576(2) 0.9273(3) 0.1461(2) 0.0618(14) Uani 1 1 d . . .
F1 F -0.1837(7) 0.8828(12) 0.1838(8) 0.099(5) Uani 0.462(17) 1 d PU A 1
F2 F -0.1848(8) 0.9041(15) 0.1012(5) 0.087(5) Uani 0.462(17) 1 d PU A 1
F3 F -0.1689(5) 1.0040(7) 0.1580(7) 0.099(3) Uani 0.462(17) 1 d PU A 1
F1' F -0.1634(3) 1.0010(5) 0.1255(6) 0.088(3) Uani 0.538(17) 1 d PU A 1
F2' F -0.1764(6) 0.9242(10) 0.1905(6) 0.096(3) Uani 0.538(17) 1 d PU A 1
F3' F -0.1812(7) 0.8834(13) 0.1117(7) 0.110(5) Uani 0.538(17) 1 d PU A 1
C50 C 0.0175(3) 1.0081(3) 0.1782(2) 0.0694(16) Uani 1 1 d . . .
F4 F 0.0244(4) 1.0081(6) 0.2315(4) 0.105(2) Uani 0.635(11) 1 d PU B 1
F5 F -0.0018(3) 1.0832(3) 0.1681(4) 0.0949(18) Uani 0.635(11) 1 d PU B 1
F6 F 0.0563(5) 1.0021(6) 0.1532(5) 0.099(2) Uani 0.635(11) 1 d PU B 1
F4' F 0.0160(5) 1.0719(7) 0.1433(7) 0.098(2) Uani 0.365(11) 1 d PU B 1
F5' F 0.0660(7) 0.9809(10) 0.1764(9) 0.095(3) Uani 0.365(11) 1 d PU B 1
F6' F 0.0178(6) 1.0468(8) 0.2231(8) 0.095(2) Uani 0.365(11) 1 d PU B 1
C57 C -0.1373(2) 0.4954(3) 0.1865(2) 0.0633(15) Uani 1 1 d . . .
F7 F -0.1734(6) 0.4479(8) 0.1771(5) 0.092(3) Uani 0.57(2) 1 d PU C 1
F8 F -0.1343(9) 0.5309(14) 0.2398(11) 0.055(4) Uani 0.57(2) 1 d PU C 1
F9 F -0.0961(5) 0.4406(6) 0.1987(5) 0.070(3) Uani 0.57(2) 1 d PU C 1
F7' F -0.1388(14) 0.523(2) 0.2303(16) 0.070(7) Uani 0.43(2) 1 d PU C 1
F8' F -0.1194(8) 0.4308(8) 0.1802(7) 0.083(3) Uani 0.43(2) 1 d PU C 1
F9' F -0.1902(6) 0.4826(11) 0.1811(7) 0.082(3) Uani 0.43(2) 1 d PU C 1
C58 C -0.1780(2) 0.6267(4) 0.0098(3) 0.0720(14) Uani 1 1 d U . .
F10 F -0.2111(3) 0.6816(5) 0.0156(3) 0.114(2) Uani 0.613(6) 1 d PU D 1
F11 F -0.2026(3) 0.5610(4) -0.0050(3) 0.0908(19) Uani 0.613(6) 1 d PU D 1
F12 F -0.1544(3) 0.6473(6) -0.0335(3) 0.104(2) Uani 0.613(6) 1 d PU D 1
F10' F -0.1670(5) 0.5769(8) -0.0295(5) 0.103(3) Uani 0.387(6) 1 d PU D 1
F11' F -0.1785(4) 0.6989(6) -0.0126(5) 0.084(2) Uani 0.387(6) 1 d PU D 1
F12' F -0.2261(4) 0.6167(9) 0.0152(5) 0.104(3) Uani 0.387(6) 1 d PU D 1
C66 C 0.03045(17) 0.5921(2) -0.05841(16) 0.0427(10) Uani 1 1 d . . .
F16 F 0.0404(2) 0.6075(2) -0.10843(17) 0.0888(18) Uani 0.887(6) 1 d PU E 1
F17 F -0.01317(17) 0.5528(3) -0.0627(2) 0.0706(13) Uani 0.887(6) 1 d PU E 1
F18 F 0.06133(13) 0.53776(18) -0.03762(14) 0.0721(12) Uani 0.887(6) 1 d PU E 1
F16' F 0.0014(17) 0.531(3) -0.051(2) 0.071(4) Uani 0.113(6) 1 d PU E 1
F17' F 0.0734(13) 0.5967(18) -0.0864(14) 0.075(4) Uani 0.113(6) 1 d PU E 1
F18' F 0.0094(15) 0.598(2) -0.1057(16) 0.079(4) Uani 0.113(6) 1 d PU E 1
C74 C 0.0914(2) 0.7228(3) 0.29630(17) 0.0485(11) Uani 1 1 d . . .
F22 F 0.1081(3) 0.6722(2) 0.33530(14) 0.098(2) Uani 0.878(8) 1 d P F 1
F23 F 0.05840(15) 0.7705(4) 0.31625(19) 0.0832(15) Uani 0.878(8) 1 d P F 1
F24 F 0.12982(15) 0.7706(3) 0.28917(15) 0.0628(10) Uani 0.878(8) 1 d P F 1
F22' F 0.071(2) 0.791(2) 0.2983(14) 0.098(2) Uani 0.122(8) 1 d P F 1
F23' F 0.1329(13) 0.730(3) 0.3049(14) 0.0832(15) Uani 0.122(8) 1 d P F 1
F24' F 0.0683(13) 0.6856(17) 0.3359(10) 0.0628(10) Uani 0.122(8) 1 d P F 1
C81 C 0.3879(2) 0.6749(5) 0.4247(3) 0.093(2) Uani 1 1 d . . .
F25 F 0.4270(3) 0.7223(5) 0.4368(3) 0.150(3) Uani 0.850(11) 1 d P G 1
F26 F 0.4031(3) 0.6060(4) 0.44127(16) 0.119(3) Uani 0.850(11) 1 d P G 1
F27 F 0.35463(19) 0.6981(6) 0.4583(2) 0.119(3) Uani 0.850(11) 1 d P G 1
F25' F 0.3688(14) 0.590(3) 0.4402(16) 0.150(3) Uani 0.150(11) 1 d P G 1
F26' F 0.375(2) 0.744(3) 0.4433(12) 0.119(3) Uani 0.150(11) 1 d P G 1
F27' F 0.4389(12) 0.691(3) 0.4221(13) 0.119(3) Uani 0.150(11) 1 d P G 1
C82 C 0.2843(3) 0.7967(4) 0.2747(3) 0.088(2) Uani 1 1 d . . .
F28 F 0.3069(3) 0.8699(4) 0.2610(4) 0.121(2) Uani 0.758(9) 1 d PU H 1
F29 F 0.2505(2) 0.8124(5) 0.3075(3) 0.108(3) Uani 0.758(9) 1 d PU H 1
F30 F 0.2630(3) 0.7817(5) 0.2234(3) 0.110(3) Uani 0.758(9) 1 d PU H 1
F28' F 0.2411(8) 0.7456(13) 0.2556(11) 0.120(5) Uani 0.242(9) 1 d PU H 1
F29' F 0.2876(10) 0.8253(18) 0.2388(13) 0.110(4) Uani 0.242(9) 1 d PU H 1
F30' F 0.2717(10) 0.8452(15) 0.3104(13) 0.115(4) Uani 0.242(9) 1 d PU H 1
C89 C 0.3020(4) 0.3162(4) 0.1474(3) 0.102(3) Uani 1 1 d . . .
F31 F 0.2478(4) 0.3070(8) 0.1498(4) 0.136(4) Uani 0.583(9) 1 d PU I 1
F32 F 0.3126(5) 0.2432(5) 0.1472(4) 0.116(3) Uani 0.583(9) 1 d PU I 1
F33 F 0.3025(6) 0.3559(10) 0.1021(5) 0.088(4) Uani 0.583(9) 1 d PU I 1
F31' F 0.3497(6) 0.2762(8) 0.1268(5) 0.126(4) Uani 0.417(9) 1 d PU I 1
F32' F 0.2845(9) 0.3569(19) 0.1088(11) 0.117(5) Uani 0.417(9) 1 d PU I 1
F33' F 0.2742(8) 0.2605(9) 0.1504(5) 0.116(4) Uani 0.417(9) 1 d PU I 1
C97 C 0.4809(2) 0.6934(4) 0.0746(3) 0.0744(14) Uani 1 1 d U . .
F37 F 0.4835(2) 0.6813(5) 0.0213(2) 0.0969(19) Uani 0.632(6) 1 d PU J 1
F38 F 0.5225(2) 0.6565(5) 0.0944(3) 0.097(2) Uani 0.632(6) 1 d PU J 1
F39 F 0.4887(3) 0.7691(4) 0.0817(4) 0.105(2) Uani 0.632(6) 1 d PU J 1
F37' F 0.5059(4) 0.7421(8) 0.1127(5) 0.090(3) Uani 0.368(6) 1 d PU J 1
F38' F 0.4696(4) 0.7552(8) 0.0412(5) 0.096(3) Uani 0.368(6) 1 d PU J 1
F39' F 0.5107(5) 0.6401(9) 0.0608(6) 0.104(3) Uani 0.368(6) 1 d PU J 1
C98 C 0.3001(2) 0.6452(4) 0.0589(3) 0.0724(17) Uani 1 1 d . . .
F40 F 0.2682(2) 0.6867(5) 0.0905(4) 0.100(2) Uani 0.771(13) 1 d PU K 1
F41 F 0.2791(3) 0.5757(5) 0.0483(3) 0.083(2) Uani 0.771(13) 1 d PU K 1
F42 F 0.2993(3) 0.6860(7) 0.0138(4) 0.113(3) Uani 0.771(13) 1 d PU K 1
F40' F 0.3122(11) 0.645(2) -0.0005(13) 0.116(6) Uani 0.229(13) 1 d PU K 1
F41' F 0.2829(9) 0.7117(16) 0.0598(14) 0.104(4) Uani 0.229(13) 1 d PU K 1
F42' F 0.2684(11) 0.592(2) 0.0659(13) 0.094(4) Uani 0.229(13) 1 d PU K 1
C106 C 0.53755(19) 0.3494(3) 0.2448(3) 0.0636(14) Uani 1 1 d . . .
F46 F 0.58701(17) 0.3435(3) 0.2435(3) 0.1038(19) Uani 0.811(6) 1 d PU L 1
F47 F 0.5175(2) 0.3162(3) 0.2014(2) 0.101(2) Uani 0.811(6) 1 d PU L 1
F48 F 0.5280(3) 0.3039(2) 0.2865(2) 0.1001(17) Uani 0.811(6) 1 d PU L 1
F46' F 0.4990(10) 0.2963(11) 0.2384(13) 0.099(4) Uani 0.189(6) 1 d PU L 1
F47' F 0.5658(11) 0.3162(13) 0.2794(12) 0.093(4) Uani 0.189(6) 1 d PU L 1
F48' F 0.5606(11) 0.3385(12) 0.1992(11) 0.107(4) Uani 0.189(6) 1 d PU L 1
C73 C 0.1075(3) 0.4985(3) 0.16933(18) 0.1061(18) Uani 1 1 d DU . .
F19 F 0.0704(3) 0.4440(4) 0.1825(3) 0.126(2) Uani 0.50 1 d PDU M 1
F20 F 0.1281(4) 0.4616(5) 0.2117(3) 0.101(2) Uani 0.50 1 d PDU M 1
F21 F 0.1037(12) 0.4664(9) 0.1209(3) 0.072(3) Uani 0.50 1 d PDU M 1
F19' F 0.1586(2) 0.5064(4) 0.1722(3) 0.099(2) Uani 0.50 1 d PDU M 2
F20' F 0.1021(12) 0.4859(9) 0.1170(3) 0.074(3) Uani 0.50 1 d PDU M 2
F21' F 0.1037(5) 0.4340(4) 0.1984(4) 0.113(3) Uani 0.50 1 d PDU M 2
C113 C 0.2375(5) 0.5340(7) 0.2333(3) 0.146(8) Uani 0.50 1 d PD N 1
H11D H 0.2733 0.5263 0.2411 0.175 Uiso 0.50 1 calc PR N 1
H11E H 0.2204 0.4860 0.2467 0.175 Uiso 0.50 1 calc PR N 1
Cl1 Cl 0.2182(2) 0.6202(5) 0.2679(4) 0.255(5) Uani 0.50 1 d PD N 1
Cl2 Cl 0.2250(2) 0.5423(8) 0.1631(2) 0.382(10) Uani 0.50 1 d PD N 1

loop_
_atom_site_aniso_label
_atom_site_aniso_U_11
_atom_site_aniso_U_22
_atom_site_aniso_U_33
_atom_site_aniso_U_23
_atom_site_aniso_U_13
_atom_site_aniso_U_12
Ru1 0.03051(18) 0.02869(18) 0.03049(18) 0.00266(12) 0.00242(12) -0.00274(12)
N1 0.0352(17) 0.0280(16) 0.0295(17) 0.0008(13) 0.0022(13) -0.0048(13)
N2 0.0372(18) 0.0316(17) 0.0321(17) 0.0038(13) -0.0031(14) -0.0109(14)
N3 0.0333(17) 0.0339(18) 0.0389(18) 0.0027(14) 0.0006(14) -0.0024(14)
N4 0.0386(19) 0.0312(17) 0.0361(18) -0.0027(14) 0.0049(14) -0.0045(14)
N5 0.0285(16) 0.0327(17) 0.0348(18) 0.0055(14) -0.0007(13) -0.0020(13)
N6 0.0354(17) 0.0310(17) 0.0347(18) 0.0014(14) 0.0014(14) 0.0050(14)
B1 0.051(3) 0.0190(19) 0.027(2) -0.0024(16) 0.0034(19) -0.0018(18)
B2 0.035(2) 0.029(2) 0.044(3) -0.0030(19) 0.002(2) -0.0021(18)
C1 0.042(2) 0.033(2) 0.031(2) -0.0002(16) -0.0012(17) -0.0021(17)
C2 0.043(2) 0.043(2) 0.037(2) 0.0028(18) -0.0069(18) -0.0002(19)
C3 0.036(2) 0.034(2) 0.050(3) 0.0066(19) -0.0025(19) -0.0008(17)
C4 0.041(2) 0.0247(19) 0.041(2) 0.0017(16) 0.0102(18) -0.0074(16)
C5 0.051(3) 0.026(2) 0.047(3) -0.0024(17) 0.015(2) -0.0023(18)
C6 0.064(3) 0.028(2) 0.041(2) -0.0054(17) 0.017(2) -0.0068(19)
C7 0.053(3) 0.032(2) 0.030(2) -0.0021(16) 0.0072(18) -0.0159(18)
C8 0.061(3) 0.047(3) 0.037(2) -0.0077(19) 0.006(2) -0.021(2)
C9 0.059(3) 0.066(3) 0.034(2) -0.003(2) -0.009(2) -0.023(3)
C10 0.042(2) 0.052(3) 0.041(2) 0.004(2) -0.0054(19) -0.012(2)
C11 0.036(2) 0.0302(19) 0.032(2) 0.0011(16) 0.0048(16) -0.0117(16)
C12 0.033(2) 0.0255(18) 0.033(2) 0.0000(15) 0.0056(16) -0.0062(15)
C13 0.102(4) 0.051(3) 0.044(3) -0.012(2) 0.014(3) 0.004(3)
C14 0.060(3) 0.051(3) 0.072(3) -0.008(2) 0.015(3) 0.010(2)
C15 0.040(2) 0.037(2) 0.051(3) 0.0080(19) 0.0008(19) -0.0022(18)
C16 0.048(3) 0.041(2) 0.068(3) 0.007(2) -0.005(2) 0.006(2)
C17 0.036(2) 0.052(3) 0.066(3) -0.002(2) -0.005(2) 0.005(2)
C18 0.040(2) 0.043(2) 0.051(3) -0.010(2) 0.008(2) -0.0053(19)
C19 0.036(2) 0.058(3) 0.062(3) -0.012(2) 0.012(2) -0.004(2)
C20 0.044(3) 0.056(3) 0.063(3) -0.008(2) 0.019(2) -0.016(2)
C21 0.046(2) 0.042(2) 0.047(2) -0.0077(19) 0.014(2) -0.0095(19)
C22 0.065(3) 0.043(3) 0.054(3) -0.003(2) 0.022(2) -0.021(2)
C23 0.065(3) 0.035(2) 0.052(3) 0.006(2) 0.015(2) -0.007(2)
C24 0.053(3) 0.036(2) 0.040(2) 0.0024(18) 0.0090(19) 0.0007(19)
C25 0.042(2) 0.033(2) 0.035(2) -0.0050(17) 0.0078(17) -0.0072(17)
C26 0.032(2) 0.038(2) 0.037(2) -0.0047(17) 0.0021(16) -0.0043(17)
C27 0.056(3) 0.077(4) 0.121(5) 0.004(4) 0.036(3) -0.026(3)
C28 0.035(3) 0.085(4) 0.091(4) -0.009(3) 0.014(3) -0.003(2)
C29 0.041(2) 0.044(2) 0.035(2) 0.0010(18) 0.0054(18) -0.0051(18)
C30 0.046(3) 0.049(3) 0.044(2) 0.010(2) 0.006(2) -0.011(2)
C31 0.041(2) 0.040(2) 0.057(3) 0.015(2) 0.000(2) -0.0123(19)
C32 0.030(2) 0.033(2) 0.049(2) 0.0027(18) -0.0078(18) -0.0005(16)
C33 0.035(2) 0.036(2) 0.067(3) 0.001(2) -0.015(2) 0.0015(18)
C34 0.041(2) 0.037(2) 0.062(3) -0.013(2) -0.014(2) 0.0083(19)
C35 0.032(2) 0.040(2) 0.046(2) -0.0040(18) -0.0048(18) 0.0084(17)
C36 0.055(3) 0.048(3) 0.045(3) -0.011(2) 0.006(2) 0.014(2)
C37 0.053(3) 0.059(3) 0.044(3) 0.000(2) 0.010(2) 0.010(2)
C38 0.047(2) 0.040(2) 0.042(2) 0.0013(19) 0.0135(19) 0.0049(19)
C39 0.029(2) 0.031(2) 0.041(2) -0.0015(17) -0.0044(16) 0.0058(16)
C40 0.0253(18) 0.0292(19) 0.037(2) 0.0020(16) -0.0047(15) 0.0009(15)
C41 0.073(4) 0.049(3) 0.084(4) -0.024(3) -0.007(3) -0.001(3)
C42 0.063(3) 0.036(2) 0.085(4) -0.005(2) -0.018(3) -0.012(2)
C43 0.056(3) 0.0269(19) 0.0223(19) 0.0025(15) 0.0098(17) -0.0024(18)
C44 0.058(3) 0.030(2) 0.028(2) 0.0029(16) 0.0067(18) 0.0034(18)
C45 0.070(3) 0.040(2) 0.029(2) 0.0049(18) 0.009(2) 0.012(2)
C46 0.093(4) 0.028(2) 0.041(3) -0.0050(19) 0.008(2) 0.010(2)
C47 0.081(3) 0.030(2) 0.034(2) -0.0018(17) 0.009(2) -0.005(2)
C48 0.061(3) 0.030(2) 0.027(2) -0.0017(16) 0.0070(18) -0.0038(19)
C51 0.048(2) 0.0231(18) 0.038(2) -0.0041(16) 0.0087(18) -0.0026(17)
C52 0.055(3) 0.0256(19) 0.041(2) -0.0051(17) 0.0106(19) -0.0036(18)
C53 0.060(3) 0.026(2) 0.053(3) -0.0030(18) 0.020(2) -0.0045(19)
C54 0.046(3) 0.032(2) 0.073(3) -0.009(2) 0.014(2) -0.0082(19)
C55 0.045(2) 0.036(2) 0.063(3) -0.004(2) 0.007(2) -0.0008(19)
C56 0.044(2) 0.028(2) 0.041(2) 0.0020(17) 0.0075(18) -0.0013(17)
C59 0.035(2) 0.0229(18) 0.031(2) 0.0005(15) -0.0018(16) -0.0010(15)
C60 0.037(2) 0.0253(18) 0.0266(19) -0.0023(14) -0.0026(16) -0.0030(15)
C61 0.030(2) 0.0282(19) 0.035(2) 0.0032(15) -0.0003(16) -0.0023(15)
C62 0.039(2) 0.035(2) 0.0278(19) 0.0024(16) 0.0037(16) 0.0033(17)
C63 0.041(2) 0.0276(19) 0.031(2) -0.0006(15) 0.0012(16) 0.0039(16)
C64 0.041(2) 0.0260(18) 0.029(2) 0.0015(15) -0.0008(16) -0.0019(16)
C65 0.044(2) 0.038(2) 0.042(2) 0.0050(18) 0.0086(19) -0.0009(19)
C67 0.051(2) 0.0237(18) 0.028(2) 0.0026(15) 0.0046(17) -0.0094(17)
C68 0.079(3) 0.024(2) 0.032(2) -0.0014(16) -0.015(2) -0.001(2)
C69 0.095(4) 0.029(2) 0.047(3) -0.0025(19) -0.022(3) 0.010(2)
C70 0.081(3) 0.032(2) 0.042(3) 0.0051(19) -0.018(2) -0.001(2)
C71 0.063(3) 0.033(2) 0.0217(19) 0.0048(16) 0.0015(18) -0.0172(19)
C72 0.055(3) 0.029(2) 0.029(2) 0.0001(16) 0.0112(18) -0.0076(18)
C75 0.029(2) 0.034(2) 0.052(3) -0.0059(18) -0.0024(18) -0.0001(16)
C76 0.033(2) 0.049(3) 0.058(3) -0.018(2) -0.006(2) 0.0040(19)
C77 0.035(2) 0.067(3) 0.067(3) -0.033(3) -0.005(2) 0.004(2)
C78 0.042(3) 0.054(3) 0.083(4) -0.028(3) 0.010(3) 0.005(2)
C79 0.045(3) 0.047(3) 0.084(4) -0.005(3) 0.011(3) 0.008(2)
C80 0.045(3) 0.037(2) 0.060(3) 0.000(2) 0.005(2) 0.0058(19)
C83 0.036(2) 0.030(2) 0.040(2) 0.0002(17) 0.0008(17) -0.0003(16)
C84 0.064(3) 0.036(2) 0.041(2) 0.0008(19) 0.001(2) -0.011(2)
C85 0.083(4) 0.042(3) 0.049(3) 0.002(2) -0.012(2) -0.019(2)
C86 0.066(3) 0.043(3) 0.061(3) 0.007(2) -0.003(2) -0.016(2)
C87 0.057(3) 0.044(3) 0.051(3) 0.002(2) 0.014(2) 0.001(2)
C88 0.045(2) 0.037(2) 0.045(2) -0.0008(18) 0.0014(19) -0.0016(18)
C90 0.112(5) 0.062(4) 0.068(4) 0.004(3) 0.042(4) -0.017(4)
C91 0.040(2) 0.0269(19) 0.044(2) -0.0005(17) -0.0018(18) 0.0017(16)
C92 0.037(2) 0.038(2) 0.044(2) 0.0031(18) 0.0009(18) 0.0022(17)
C93 0.045(3) 0.045(3) 0.056(3) 0.009(2) 0.003(2) 0.007(2)
C94 0.065(3) 0.048(3) 0.055(3) 0.014(2) -0.005(2) 0.001(2)
C95 0.051(3) 0.038(2) 0.065(3) 0.008(2) -0.013(2) -0.001(2)
C96 0.042(2) 0.034(2) 0.054(3) 0.0057(19) -0.003(2) 0.0001(18)
C99 0.036(2) 0.0295(19) 0.036(2) -0.0009(16) 0.0019(17) 0.0015(16)
C100 0.036(2) 0.029(2) 0.043(2) -0.0002(17) 0.0025(17) 0.0034(16)
C101 0.034(2) 0.042(2) 0.048(2) 0.0022(19) -0.0009(18) 0.0019(18)
C102 0.037(2) 0.050(3) 0.057(3) 0.002(2) 0.000(2) 0.008(2)
C103 0.045(3) 0.036(2) 0.056(3) -0.004(2) 0.000(2) 0.0110(19)
C104 0.043(2) 0.032(2) 0.042(2) -0.0024(17) -0.0035(18) 0.0021(18)
C105 0.041(3) 0.048(3) 0.073(3) 0.003(3) -0.001(2) -0.002(2)
C107 0.129(9) 0.176(12) 0.215(14) 0.023(12) 0.042(9) -0.006(9)
C108 0.195(13) 0.138(10) 0.111(8) 0.008(7) 0.006(8) -0.031(9)
C109 0.178(11) 0.145(10) 0.102(7) 0.014(7) 0.019(7) 0.022(8)
C110 0.198(13) 0.222(16) 0.146(10) 0.061(11) 0.094(9) 0.047(13)
C111 0.29(2) 0.177(15) 0.39(3) 0.146(17) 0.23(2) 0.069(14)
C112 0.282(19) 0.132(11) 0.242(16) 0.059(10) 0.131(15) 0.054(12)
F13 0.0563(18) 0.0513(17) 0.144(3) 0.0503(19) -0.0028(18) 0.0020(14)
F14 0.103(2) 0.0555(17) 0.0635(18) -0.0016(14) -0.0001(17) -0.0404(16)
F15 0.087(2) 0.0521(16) 0.079(2) 0.0048(14) 0.0489(17) -0.0118(15)
F34 0.149(4) 0.162(4) 0.062(2) 0.049(3) 0.010(2) 0.016(3)
F35 0.183(4) 0.090(3) 0.084(3) -0.012(2) 0.079(3) -0.017(3)
F36 0.171(4) 0.092(3) 0.096(3) 0.012(2) 0.056(3) -0.057(3)
F43 0.104(3) 0.080(2) 0.098(3) 0.021(2) -0.011(2) -0.049(2)
F44 0.0425(17) 0.071(2) 0.160(4) -0.008(2) -0.0286(19) -0.0008(15)
F45 0.066(2) 0.079(2) 0.102(2) -0.0378(19) -0.0069(18) -0.0154(16)
C49 0.078(4) 0.060(3) 0.047(3) 0.005(3) 0.001(3) 0.025(3)
F1 0.084(7) 0.141(10) 0.077(7) 0.056(8) 0.035(5) 0.061(9)
F2 0.068(7) 0.169(14) 0.024(4) 0.018(5) 0.002(4) 0.028(7)
F3 0.106(5) 0.085(5) 0.106(7) -0.013(6) 0.001(6) 0.055(4)
F1' 0.098(5) 0.065(4) 0.102(7) 0.029(5) 0.008(5) 0.042(3)
F2' 0.078(5) 0.148(9) 0.064(4) 0.027(7) 0.030(4) 0.052(7)
F3' 0.059(5) 0.131(10) 0.139(12) -0.047(10) -0.020(8) 0.024(6)
C50 0.110(5) 0.033(3) 0.065(4) -0.017(2) 0.007(3) -0.014(3)
F4 0.134(5) 0.083(5) 0.095(4) -0.035(5) -0.010(4) -0.046(5)
F5 0.123(4) 0.035(2) 0.129(5) -0.028(3) 0.031(3) -0.008(3)
F6 0.102(5) 0.050(4) 0.150(7) -0.035(4) 0.043(5) -0.036(3)
F4' 0.116(5) 0.042(4) 0.139(6) -0.018(4) 0.024(4) -0.030(4)
F5' 0.089(6) 0.046(6) 0.151(9) -0.037(6) 0.030(6) -0.025(5)
F6' 0.124(5) 0.057(5) 0.105(5) -0.050(5) 0.012(4) -0.024(5)
C57 0.089(4) 0.035(3) 0.070(4) -0.005(2) 0.037(3) -0.017(3)
F7 0.108(7) 0.073(6) 0.095(4) 0.020(5) 0.014(5) -0.050(5)
F8 0.077(6) 0.040(5) 0.054(10) 0.005(6) 0.033(7) 0.009(5)
F9 0.100(7) 0.031(3) 0.083(6) 0.018(3) 0.039(5) 0.021(4)
F7' 0.110(10) 0.061(9) 0.042(9) -0.011(6) 0.016(6) -0.010(6)
F8' 0.125(8) 0.039(4) 0.091(7) 0.019(5) 0.045(6) 0.009(6)
F9' 0.076(7) 0.075(8) 0.098(6) 0.020(7) 0.028(5) -0.033(6)
C58 0.060(3) 0.067(3) 0.086(3) 0.002(3) -0.020(3) -0.008(2)
F10 0.099(4) 0.097(4) 0.138(5) -0.003(4) -0.041(4) 0.036(4)
F11 0.093(4) 0.068(3) 0.104(4) 0.001(3) -0.048(3) -0.033(3)
F12 0.089(4) 0.139(5) 0.081(4) 0.020(4) -0.031(3) -0.030(4)
F10' 0.113(6) 0.104(5) 0.088(5) -0.018(5) -0.035(5) 0.019(5)
F11' 0.085(5) 0.064(4) 0.097(5) 0.026(4) -0.042(4) -0.013(4)
F12' 0.071(5) 0.114(6) 0.121(5) 0.020(5) -0.026(4) -0.019(5)
C66 0.061(3) 0.035(2) 0.033(2) -0.0059(17) 0.007(2) 0.000(2)
F16 0.172(6) 0.051(2) 0.048(2) -0.0116(17) 0.048(3) -0.016(3)
F17 0.068(3) 0.060(3) 0.083(3) -0.040(2) 0.000(2) -0.006(2)
F18 0.086(2) 0.0417(18) 0.086(2) -0.0298(17) -0.0210(19) 0.0254(17)
F16' 0.081(8) 0.051(8) 0.080(8) -0.030(7) 0.001(8) 0.007(8)
F17' 0.110(8) 0.050(7) 0.066(8) -0.034(7) 0.018(7) 0.010(7)
F18' 0.118(9) 0.058(7) 0.064(7) -0.032(7) 0.014(8) -0.004(8)
C74 0.075(3) 0.036(2) 0.034(2) 0.0034(19) -0.003(2) -0.009(2)
F22 0.206(7) 0.0444(19) 0.0383(18) 0.0092(15) -0.044(3) -0.027(3)
F23 0.075(2) 0.123(4) 0.052(3) -0.050(3) 0.0123(19) -0.007(2)
F24 0.080(2) 0.059(2) 0.048(2) -0.0112(17) -0.0011(17) -0.0281(19)
F22' 0.206(7) 0.0444(19) 0.0383(18) 0.0092(15) -0.044(3) -0.027(3)
F23' 0.075(2) 0.123(4) 0.052(3) -0.050(3) 0.0123(19) -0.007(2)
F24' 0.080(2) 0.059(2) 0.048(2) -0.0112(17) -0.0011(17) -0.0281(19)
C81 0.052(4) 0.134(6) 0.090(5) -0.074(5) -0.023(3) 0.036(4)
F25 0.084(4) 0.231(8) 0.129(5) -0.090(5) -0.036(4) -0.003(4)
F26 0.161(6) 0.152(5) 0.041(2) -0.024(3) -0.014(3) 0.070(5)
F27 0.070(3) 0.223(7) 0.063(3) -0.069(4) -0.007(2) 0.050(4)
F25' 0.084(4) 0.231(8) 0.129(5) -0.090(5) -0.036(4) -0.003(4)
F26' 0.161(6) 0.152(5) 0.041(2) -0.024(3) -0.014(3) 0.070(5)
F27' 0.070(3) 0.223(7) 0.063(3) -0.069(4) -0.007(2) 0.050(4)
C82 0.098(5) 0.075(5) 0.093(5) 0.004(4) 0.018(4) 0.042(4)
F28 0.137(5) 0.066(4) 0.164(6) 0.035(4) 0.026(4) 0.034(3)
F29 0.084(4) 0.122(6) 0.124(4) 0.045(4) 0.058(4) 0.068(4)
F30 0.112(5) 0.108(5) 0.108(5) 0.004(4) -0.018(4) 0.065(4)
F28' 0.099(10) 0.113(10) 0.145(11) 0.012(9) -0.014(9) 0.058(8)
F29' 0.118(8) 0.089(8) 0.124(8) 0.025(8) 0.026(7) 0.050(7)
F30' 0.116(9) 0.090(8) 0.146(7) 0.025(7) 0.052(8) 0.072(7)
C89 0.174(8) 0.059(4) 0.068(4) 0.005(3) -0.040(5) -0.051(5)
F31 0.148(8) 0.126(7) 0.125(5) -0.001(6) -0.052(5) -0.070(6)
F32 0.183(10) 0.063(5) 0.092(5) -0.031(3) -0.051(6) 0.006(5)
F33 0.145(10) 0.073(4) 0.043(4) 0.001(3) -0.018(5) -0.054(6)
F31' 0.177(11) 0.105(8) 0.090(7) -0.064(6) -0.034(7) 0.040(7)
F32' 0.151(11) 0.111(6) 0.084(7) 0.004(6) -0.044(7) -0.049(8)
F33' 0.164(10) 0.078(7) 0.100(5) -0.005(6) -0.030(8) -0.066(7)
C97 0.064(3) 0.086(3) 0.074(3) 0.028(3) 0.015(3) -0.003(3)
F37 0.083(3) 0.148(5) 0.064(3) 0.009(3) 0.033(3) -0.015(3)
F38 0.055(3) 0.141(5) 0.096(4) 0.061(4) 0.013(3) 0.007(3)
F39 0.102(5) 0.089(4) 0.130(6) 0.003(4) 0.047(4) -0.019(3)
F37' 0.068(5) 0.115(6) 0.089(5) 0.021(5) 0.015(4) -0.040(4)
F38' 0.079(5) 0.118(5) 0.092(5) 0.058(5) 0.011(4) -0.017(5)
F39' 0.073(5) 0.138(6) 0.104(6) 0.004(6) 0.039(5) -0.004(5)
C98 0.067(4) 0.065(4) 0.082(4) 0.029(3) -0.025(3) 0.000(3)
F40 0.056(3) 0.127(4) 0.114(5) -0.014(4) -0.024(3) 0.037(3)
F41 0.067(4) 0.084(4) 0.092(5) -0.001(3) -0.032(3) -0.016(3)
F42 0.074(4) 0.153(7) 0.106(6) 0.074(6) -0.025(4) 0.001(4)
F40' 0.094(10) 0.152(13) 0.095(10) 0.037(11) -0.044(9) 0.011(10)
F41' 0.067(7) 0.130(8) 0.111(8) 0.010(8) -0.033(7) 0.023(7)
F42' 0.065(7) 0.104(8) 0.107(9) 0.011(8) -0.033(7) 0.002(7)
C106 0.053(3) 0.044(3) 0.092(4) -0.008(3) -0.006(3) 0.019(2)
F46 0.066(3) 0.066(3) 0.179(6) -0.032(3) 0.002(3) 0.029(2)
F47 0.128(5) 0.061(3) 0.106(4) -0.046(3) -0.047(4) 0.046(3)
F48 0.143(5) 0.039(2) 0.117(4) 0.012(2) 0.007(4) 0.019(3)
F46' 0.124(8) 0.041(6) 0.128(8) -0.028(7) -0.017(8) 0.029(6)
F47' 0.096(8) 0.051(7) 0.131(8) -0.010(7) -0.009(8) 0.035(7)
F48' 0.114(8) 0.068(7) 0.136(8) -0.037(7) -0.003(8) 0.037(7)
C73 0.170(5) 0.050(3) 0.092(3) -0.013(3) -0.050(3) 0.043(3)
F19 0.217(6) 0.063(4) 0.091(4) -0.011(3) -0.037(4) 0.071(4)
F20 0.155(5) 0.054(4) 0.087(4) -0.010(3) -0.048(4) 0.044(4)
F21 0.107(5) 0.025(6) 0.081(4) -0.010(3) -0.025(4) 0.039(6)
F19' 0.098(5) 0.073(4) 0.118(5) -0.040(4) -0.046(4) 0.047(4)
F20' 0.102(5) 0.025(6) 0.091(5) -0.025(4) -0.019(5) 0.040(6)
F21' 0.197(7) 0.051(4) 0.085(5) 0.014(3) -0.032(5) 0.065(4)
C113 0.063(9) 0.193(19) 0.19(2) 0.089(16) 0.039(11) 0.040(11)
Cl1 0.083(3) 0.177(6) 0.506(16) 0.024(8) 0.014(6) -0.027(4)
Cl2 0.087(4) 0.91(3) 0.150(6) 0.208(11) 0.003(4) -0.013(8)

loop_
_atom_type_symbol
_atom_type_description
_atom_type_scat_dispersion_real
_atom_type_scat_dispersion_imag
_atom_type_scat_source
C C 0.0033 0.0016 'International Tables Vol C Tables 4.2.6.8 and 6.1.1.4'
H H 0.0000 0.0000 'International Tables Vol C Tables 4.2.6.8 and 6.1.1.4'
B B 0.0013 0.0007 'International Tables Vol C Tables 4.2.6.8 and 6.1.1.4'
N N 0.0061 0.0033 'International Tables Vol C Tables 4.2.6.8 and 6.1.1.4'
F F 0.0171 0.0103 'International Tables Vol C Tables 4.2.6.8 and 6.1.1.4'
Ru Ru -1.2594 0.8363 'International Tables Vol C Tables 4.2.6.8 and 6.1.1.4'
Cl Cl 0.1484 0.1585 'International Tables Vol C Tables 4.2.6.8 and 6.1.1.4'

loop_
_geom_angle_atom_site_label_1
_geom_angle_atom_site_label_2
_geom_angle_atom_site_label_3
_geom_angle
_geom_angle_site_symmetry_1
_geom_angle_site_symmetry_3
_geom_angle_publ_flag
N2 Ru1 N5 94.46(12) . . ?
N2 Ru1 N4 90.73(12) . . ?
N5 Ru1 N4 173.11(12) . . ?
N2 Ru1 N1 79.53(12) . . ?
N5 Ru1 N1 89.95(12) . . ?
N4 Ru1 N1 95.45(12) . . ?
N2 Ru1 N3 96.14(13) . . ?
N5 Ru1 N3 95.20(12) . . ?
N4 Ru1 N3 79.72(12) . . ?
N1 Ru1 N3 173.54(12) . . ?
N2 Ru1 N6 173.63(12) . . ?
N5 Ru1 N6 79.64(12) . . ?
N4 Ru1 N6 95.35(12) . . ?
N1 Ru1 N6 97.95(12) . . ?
N3 Ru1 N6 86.84(12) . . ?
C1 N1 C12 117.6(3) . . ?
C1 N1 Ru1 128.4(3) . . ?
C12 N1 Ru1 114.0(2) . . ?
C10 N2 C11 117.7(4) . . ?
C10 N2 Ru1 128.1(3) . . ?
C11 N2 Ru1 114.1(2) . . ?
C15 N3 C26 117.9(3) . . ?
C15 N3 Ru1 128.2(3) . . ?
C26 N3 Ru1 113.9(2) . . ?
C24 N4 C25 117.6(3) . . ?
C24 N4 Ru1 128.5(3) . . ?
C25 N4 Ru1 113.9(2) . . ?
C29 N5 C40 117.8(3) . . ?
C29 N5 Ru1 128.4(3) . . ?
C40 N5 Ru1 113.8(2) . . ?
C38 N6 C39 118.4(3) . . ?
C38 N6 Ru1 128.3(3) . . ?
C39 N6 Ru1 113.1(2) . . ?
C51 B1 C43 109.3(3) . . ?
C51 B1 C67 110.7(3) . . ?
C43 B1 C67 112.3(3) . . ?
C51 B1 C59 108.9(3) . . ?
C43 B1 C59 108.5(3) . . ?
C67 B1 C59 107.0(3) . . ?
C91 B2 C99 108.3(3) . . ?
C91 B2 C75 110.1(3) . . ?
C99 B2 C75 111.3(3) . . ?
C91 B2 C83 111.6(3) . . ?
C99 B2 C83 108.1(3) . . ?
C75 B2 C83 107.4(3) . . ?
N1 C1 C2 122.4(4) . . ?
N1 C1 H1A 118.8 . . ?
C2 C1 H1A 118.8 . . ?
C3 C2 C1 120.3(4) . . ?
C3 C2 H2A 119.9 . . ?
C1 C2 H2A 119.9 . . ?
C2 C3 C4 119.8(4) . . ?
C2 C3 H3A 120.1 . . ?
C4 C3 H3A 120.1 . . ?
C3 C4 C12 116.8(4) . . ?
C3 C4 C5 124.0(4) . . ?
C12 C4 C5 119.2(4) . . ?
C6 C5 C4 120.1(4) . . ?
C6 C5 C14 122.8(4) . . ?
C4 C5 C14 117.0(4) . . ?
C5 C6 C7 120.7(4) . . ?
C5 C6 C13 122.1(4) . . ?
C7 C6 C13 117.2(4) . . ?
C11 C7 C8 116.2(4) . . ?
C11 C7 C6 119.3(4) . . ?
C8 C7 C6 124.4(4) . . ?
C9 C8 C7 120.1(4) . . ?
C9 C8 H8A 119.9 . . ?
C7 C8 H8A 119.9 . . ?
C8 C9 C10 120.3(4) . . ?
C8 C9 H9A 119.9 . . ?
C10 C9 H9A 119.9 . . ?
N2 C10 C9 121.7(4) . . ?
N2 C10 H10C 119.2 . . ?
C9 C10 H10C 119.2 . . ?
N2 C11 C7 123.9(4) . . ?
N2 C11 C12 115.9(3) . . ?
C7 C11 C12 120.2(4) . . ?
N1 C12 C4 123.1(3) . . ?
N1 C12 C11 116.4(3) . . ?
C4 C12 C11 120.5(3) . . ?
C6 C13 H13A 109.5 . . ?
C6 C13 H13B 109.5 . . ?
H13A C13 H13B 109.5 . . ?
C6 C13 H13C 109.5 . . ?
H13A C13 H13C 109.5 . . ?
H13B C13 H13C 109.5 . . ?
C5 C14 H14A 109.5 . . ?
C5 C14 H14B 109.5 . . ?
H14A C14 H14B 109.5 . . ?
C5 C14 H14C 109.5 . . ?
H14A C14 H14C 109.5 . . ?
H14B C14 H14C 109.5 . . ?
N3 C15 C16 122.4(4) . . ?
N3 C15 H15A 118.8 . . ?
C16 C15 H15A 118.8 . . ?
C17 C16 C15 119.8(4) . . ?
C17 C16 H16A 120.1 . . ?
C15 C16 H16A 120.1 . . ?
C16 C17 C18 120.0(4) . . ?
C16 C17 H17A 120.0 . . ?
C18 C17 H17A 120.0 . . ?
C26 C18 C17 116.9(4) . . ?
C26 C18 C19 119.1(4) . . ?
C17 C18 C19 123.9(4) . . ?
C20 C19 C18 119.5(4) . . ?
C20 C19 C28 123.1(4) . . ?
C18 C19 C28 117.4(5) . . ?
C19 C20 C21 121.1(4) . . ?
C19 C20 C27 122.7(5) . . ?
C21 C20 C27 116.1(5) . . ?
C25 C21 C22 116.2(4) . . ?
C25 C21 C20 119.4(4) . . ?
C22 C21 C20 124.4(4) . . ?
C23 C22 C21 120.3(4) . . ?
C23 C22 H22A 119.9 . . ?
C21 C22 H22A 119.9 . . ?
C22 C23 C24 120.4(4) . . ?
C22 C23 H23A 119.8 . . ?
C24 C23 H23A 119.8 . . ?
N4 C24 C23 121.8(4) . . ?
N4 C24 H24A 119.1 . . ?
C23 C24 H24A 119.1 . . ?
N4 C25 C21 123.7(4) . . ?
N4 C25 C26 116.6(3) . . ?
C21 C25 C26 119.7(4) . . ?
N3 C26 C18 123.0(4) . . ?
N3 C26 C25 115.9(3) . . ?
C18 C26 C25 121.1(4) . . ?
C20 C27 H27A 109.5 . . ?
C20 C27 H27B 109.5 . . ?
H27A C27 H27B 109.5 . . ?
C20 C27 H27C 109.5 . . ?
H27A C27 H27C 109.5 . . ?
H27B C27 H27C 109.5 . . ?
C19 C28 H28A 109.5 . . ?
C19 C28 H28B 109.5 . . ?
H28A C28 H28B 109.5 . . ?
C19 C28 H28C 109.5 . . ?
H28A C28 H28C 109.5 . . ?
H28B C28 H28C 109.5 . . ?
N5 C29 C30 122.2(4) . . ?
N5 C29 H29A 118.9 . . ?
C30 C29 H29A 118.9 . . ?
C31 C30 C29 120.2(4) . . ?
C31 C30 H30A 119.9 . . ?
C29 C30 H30A 119.9 . . ?
C30 C31 C32 119.8(4) . . ?
C30 C31 H31A 120.1 . . ?
C32 C31 H31A 120.1 . . ?
C40 C32 C31 116.8(4) . . ?
C40 C32 C33 119.3(4) . . ?
C31 C32 C33 123.9(4) . . ?
C34 C33 C32 120.5(4) . . ?
C34 C33 C42 122.3(4) . . ?
C32 C33 C42 117.1(4) . . ?
C33 C34 C35 120.2(4) . . ?
C33 C34 C41 123.3(4) . . ?
C35 C34 C41 116.4(4) . . ?
C36 C35 C39 116.5(4) . . ?
C36 C35 C34 125.0(4) . . ?
C39 C35 C34 118.5(4) . . ?
C37 C36 C35 120.5(4) . . ?
C37 C36 H36A 119.7 . . ?
C35 C36 H36A 119.7 . . ?
C36 C37 C38 119.8(4) . . ?
C36 C37 H37A 120.1 . . ?
C38 C37 H37A 120.1 . . ?
N6 C38 C37 122.2(4) . . ?
N6 C38 H38A 118.9 . . ?
C37 C38 H38A 118.9 . . ?
N6 C39 C35 122.5(4) . . ?
N6 C39 C40 116.8(3) . . ?
C35 C39 C40 120.7(4) . . ?
N5 C40 C32 123.0(4) . . ?
N5 C40 C39 116.2(3) . . ?
C32 C40 C39 120.7(4) . . ?
C34 C41 H41A 109.5 . . ?
C34 C41 H41B 109.5 . . ?
H41A C41 H41B 109.5 . . ?
C34 C41 H41C 109.5 . . ?
H41A C41 H41C 109.5 . . ?
H41B C41 H41C 109.5 . . ?
C33 C42 H42A 109.5 . . ?
C33 C42 H42B 109.5 . . ?
H42A C42 H42B 109.5 . . ?
C33 C42 H42C 109.5 . . ?
H42A C42 H42C 109.5 . . ?
H42B C42 H42C 109.5 . . ?
C44 C43 C48 115.7(4) . . ?
C44 C43 B1 123.2(3) . . ?
C48 C43 B1 120.9(4) . . ?
C43 C44 C45 122.5(4) . . ?
C43 C44 H44A 118.7 . . ?
C45 C44 H44A 118.7 . . ?
C46 C45 C44 120.5(4) . . ?
C46 C45 C49 120.3(4) . . ?
C44 C45 C49 119.2(4) . . ?
C45 C46 C47 118.9(4) . . ?
C45 C46 H46A 120.5 . . ?
C47 C46 H46A 120.5 . . ?
C46 C47 C48 120.2(4) . . ?
C46 C47 C50 119.9(4) . . ?
C48 C47 C50 119.9(5) . . ?
C47 C48 C43 122.1(4) . . ?
C47 C48 H48A 118.9 . . ?
C43 C48 H48A 118.9 . . ?
C52 C51 C56 115.0(4) . . ?
C52 C51 B1 124.5(4) . . ?
C56 C51 B1 120.4(3) . . ?
C53 C52 C51 123.0(4) . . ?
C53 C52 H52A 118.5 . . ?
C51 C52 H52A 118.5 . . ?
C52 C53 C54 120.5(4) . . ?
C52 C53 C57 120.3(5) . . ?
C54 C53 C57 119.1(4) . . ?
C53 C54 C55 118.1(4) . . ?
C53 C54 H54A 121.0 . . ?
C55 C54 H54A 121.0 . . ?
C56 C55 C54 120.5(4) . . ?
C56 C55 C58 120.1(4) . . ?
C54 C55 C58 119.4(4) . . ?
C55 C56 C51 122.9(4) . . ?
C55 C56 H56A 118.6 . . ?
C51 C56 H56A 118.6 . . ?
C60 C59 C64 114.7(3) . . ?
C60 C59 B1 123.8(3) . . ?
C64 C59 B1 121.4(3) . . ?
C61 C60 C59 123.3(3) . . ?
C61 C60 H60A 118.4 . . ?
C59 C60 H60A 118.4 . . ?
C62 C61 C60 121.0(3) . . ?
C62 C61 C65 120.8(3) . . ?
C60 C61 C65 118.2(3) . . ?
C63 C62 C61 117.1(3) . . ?
C63 C62 H62A 121.4 . . ?
C61 C62 H62A 121.4 . . ?
C62 C63 C64 121.2(3) . . ?
C62 C63 C66 119.8(3) . . ?
C64 C63 C66 118.9(3) . . ?
C63 C64 C59 122.7(3) . . ?
C63 C64 H64A 118.7 . . ?
C59 C64 H64A 118.7 . . ?
F13 C65 F15 108.9(4) . . ?
F13 C65 F14 104.8(4) . . ?
F15 C65 F14 102.7(3) . . ?
F13 C65 C61 113.8(3) . . ?
F15 C65 C61 114.4(3) . . ?
F14 C65 C61 111.3(3) . . ?
C68 C67 C72 115.4(4) . . ?
C68 C67 B1 120.6(3) . . ?
C72 C67 B1 124.0(3) . . ?
C67 C68 C69 122.8(4) . . ?
C67 C68 H68A 118.6 . . ?
C69 C68 H68A 118.6 . . ?
C70 C69 C68 120.2(4) . . ?
C70 C69 C73 117.7(4) . . ?
C68 C69 C73 122.1(4) . . ?
C69 C70 C71 118.9(4) . . ?
C69 C70 H70A 120.5 . . ?
C71 C70 H70A 120.5 . . ?
C70 C71 C72 120.7(4) . . ?
C70 C71 C74 119.2(4) . . ?
C72 C71 C74 120.1(4) . . ?
C71 C72 C67 122.0(4) . . ?
C71 C72 H72A 119.0 . . ?
C67 C72 H72A 119.0 . . ?
C76 C75 C80 114.9(4) . . ?
C76 C75 B2 122.2(4) . . ?
C80 C75 B2 122.7(4) . . ?
C75 C76 C77 122.9(4) . . ?
C75 C76 H76A 118.6 . . ?
C77 C76 H76A 118.6 . . ?
C78 C77 C76 119.5(5) . . ?
C78 C77 C81 120.5(5) . . ?
C76 C77 C81 120.0(5) . . ?
C79 C78 C77 119.0(4) . . ?
C79 C78 H78A 120.5 . . ?
C77 C78 H78A 120.5 . . ?
C78 C79 C80 120.3(5) . . ?
C78 C79 C82 119.0(5) . . ?
C80 C79 C82 120.6(5) . . ?
C79 C80 C75 123.4(5) . . ?
C79 C80 H80A 118.3 . . ?
C75 C80 H80A 118.3 . . ?
C88 C83 C84 115.1(4) . . ?
C88 C83 B2 120.4(4) . . ?
C84 C83 B2 124.3(4) . . ?
C85 C84 C83 123.0(4) . . ?
C85 C84 H84A 118.5 . . ?
C83 C84 H84A 118.5 . . ?
C84 C85 C86 120.7(4) . . ?
C84 C85 C89 120.5(5) . . ?
C86 C85 C89 118.8(5) . . ?
C85 C86 C87 117.9(4) . . ?
C85 C86 H86A 121.0 . . ?
C87 C86 H86A 121.0 . . ?
C86 C87 C88 120.3(4) . . ?
C86 C87 C90 120.7(4) . . ?
C88 C87 C90 119.0(4) . . ?
C83 C88 C87 123.0(4) . . ?
C83 C88 H88A 118.5 . . ?
C87 C88 H88A 118.5 . . ?
F35 C90 F36 105.5(5) . . ?
F35 C90 F34 107.4(6) . . ?
F36 C90 F34 107.2(6) . . ?
F35 C90 C87 112.4(5) . . ?
F36 C90 C87 112.9(5) . . ?
F34 C90 C87 111.0(5) . . ?
C92 C91 C96 113.9(4) . . ?
C92 C91 B2 123.7(4) . . ?
C96 C91 B2 122.3(4) . . ?
C93 C92 C91 123.5(4) . . ?
C93 C92 H92A 118.2 . . ?
C91 C92 H92A 118.2 . . ?
C92 C93 C94 120.6(4) . . ?
C92 C93 C97 120.2(4) . . ?
C94 C93 C97 119.2(4) . . ?
C93 C94 C95 118.2(4) . . ?
C93 C94 H94A 120.9 . . ?
C95 C94 H94A 120.9 . . ?
C96 C95 C94 120.6(4) . . ?
C96 C95 C98 118.3(5) . . ?
C94 C95 C98 121.0(5) . . ?
C95 C96 C91 123.2(4) . . ?
C95 C96 H96A 118.4 . . ?
C91 C96 H96A 118.4 . . ?
C100 C99 C104 115.5(3) . . ?
C100 C99 B2 122.2(3) . . ?
C104 C99 B2 122.0(3) . . ?
C101 C100 C99 122.7(4) . . ?
C101 C100 H10A 118.7 . . ?
C99 C100 H10A 118.7 . . ?
C102 C101 C100 120.2(4) . . ?
C102 C101 C105 121.0(4) . . ?
C100 C101 C105 118.8(4) . . ?
C101 C102 C103 118.6(4) . . ?
C101 C102 H10D 120.7 . . ?
C103 C102 H10D 120.7 . . ?
C104 C103 C102 120.7(4) . . ?
C104 C103 C106 119.2(4) . . ?
C102 C103 C106 120.1(4) . . ?
C103 C104 C99 122.3(4) . . ?
C103 C104 H10B 118.9 . . ?
C99 C104 H10B 118.9 . . ?
F45 C105 F43 105.6(4) . . ?
F45 C105 F44 104.9(4) . . ?
F43 C105 F44 107.3(4) . . ?
F45 C105 C101 113.5(4) . . ?
F43 C105 C101 112.2(4) . . ?
F44 C105 C101 112.8(4) . . ?
C108 C107 C112 123.9(13) . . ?
C108 C107 H10E 118.1 . . ?
C112 C107 H10E 118.1 . . ?
C109 C108 C107 115.8(12) . . ?
C109 C108 H10G 122.1 . . ?
C107 C108 H10G 122.1 . . ?
C110 C109 C108 123.4(13) . . ?
C110 C109 H10F 118.3 . . ?
C108 C109 H10F 118.3 . . ?
C109 C110 C111 118.1(13) . . ?
C109 C110 H11A 120.9 . . ?
C111 C110 H11A 120.9 . . ?
C112 C111 C110 122.5(16) . . ?
C112 C111 H11B 118.8 . . ?
C110 C111 H11B 118.8 . . ?
C111 C112 C107 116.3(15) . . ?
C111 C112 H11C 121.9 . . ?
C107 C112 H11C 121.9 . . ?
F2' C49 F3' 110.6(12) . . ?
F2' C49 F1' 109.4(8) . . ?
F3' C49 F1' 103.4(10) . . ?
F2' C49 F3 74.5(8) . . ?
F3' C49 F3 125.5(11) . . ?
F2' C49 F2 118.8(12) . . ?
F1' C49 F2 84.4(11) . . ?
F3 C49 F2 109.3(11) . . ?
F3' C49 F1 83.6(12) . . ?
F1' C49 F1 132.9(8) . . ?
F3 C49 F1 102.5(9) . . ?
F2 C49 F1 97.1(13) . . ?
F2' C49 C45 114.3(8) . . ?
F3' C49 C45 110.6(10) . . ?
F1' C49 C45 107.9(6) . . ?
F3 C49 C45 115.8(7) . . ?
F2 C49 C45 116.9(9) . . ?
F1 C49 C45 112.9(8) . . ?
F2' F1 C49 61(2) . . ?
F1' F3 C49 70.9(11) . . ?
F1' F3 F2' 118.9(14) . . ?
C49 F3 F2' 49.7(6) . . ?
F3 F1' C49 73.0(11) . . ?
F1 F2' C49 88(3) . . ?
F1 F2' F3 136(3) . . ?
C49 F2' F3 55.8(7) . . ?
F6 C50 F6' 120.4(10) . . ?
F6 C50 F4 115.0(9) . . ?
F6 C50 F4' 75.0(8) . . ?
F6' C50 F4' 99.1(9) . . ?
F4 C50 F4' 128.9(7) . . ?
F6 C50 F5 107.7(7) . . ?
F6' C50 F5 71.6(8) . . ?
F4 C50 F5 102.2(6) . . ?
F6' C50 F5' 103.6(12) . . ?
F4 C50 F5' 87.6(10) . . ?
F4' C50 F5' 102.7(10) . . ?
F5 C50 F5' 129.7(9) . . ?
F6 C50 C47 114.4(6) . . ?
F6' C50 C47 121.7(9) . . ?
F4 C50 C47 107.2(6) . . ?
F4' C50 C47 113.0(7) . . ?
F5 C50 C47 109.5(6) . . ?
F5' C50 C47 114.2(8) . . ?
F6' F4 C50 72(2) . . ?
F4' F5 C50 72.2(12) . . ?
F4' F5 F6' 112.3(15) . . ?
C50 F5 F6' 51.7(6) . . ?
F5' F6 C50 85(3) . . ?
F5' F6 F4' 134(3) . . ?
C50 F6 F4' 55.4(7) . . ?
F5 F4' C50 72.6(13) . . ?
F5 F4' F6 118.6(17) . . ?
C50 F4' F6 49.6(6) . . ?
F6 F5' C50 64(2) . . ?
F4 F6' C50 77.5(17) . . ?
F4 F6' F5 133(2) . . ?
C50 F6' F5 56.7(8) . . ?
F7' C57 F8' 120(2) . . ?
F7' C57 F7 110(2) . . ?
F8' C57 F7 74.7(8) . . ?
F8' C57 F8 119.2(14) . . ?
F7 C57 F8 114.8(12) . . ?
F7' C57 F9' 93(2) . . ?
F8' C57 F9' 105.5(9) . . ?
F8 C57 F9' 98.1(12) . . ?
F7' C57 F9 97.1(19) . . ?
F7 C57 F9 103.0(7) . . ?
F8 C57 F9 94.0(11) . . ?
F9' C57 F9 132.1(7) . . ?
F7' C57 C53 114.3(19) . . ?
F8' C57 C53 113.4(8) . . ?
F7 C57 C53 118.7(8) . . ?
F8 C57 C53 111.7(10) . . ?
F9' C57 C53 106.7(8) . . ?
F9 C57 C53 111.3(5) . . ?
F9' F7 C57 88.3(18) . . ?
F9' F7 F8' 139(2) . . ?
C57 F7 F8' 50.3(6) . . ?
F8' F9 C57 54.6(15) . . ?
F9 F8' C57 93.5(19) . . ?
F9 F8' F7 139(2) . . ?
C57 F8' F7 55.0(7) . . ?
F7 F9' C57 60.9(17) . . ?
F10 C58 F11' 54.6(6) . . ?
F10 C58 F11 105.5(7) . . ?
F11' C58 F11 130.0(6) . . ?
F10 C58 F10' 135.3(7) . . ?
F11' C58 F10' 104.7(10) . . ?
F11 C58 F10' 54.2(7) . . ?
F10 C58 F12 106.5(7) . . ?
F11' C58 F12 54.6(7) . . ?
F11 C58 F12 104.5(7) . . ?
F10' C58 F12 54.8(7) . . ?
F10 C58 F12' 51.9(7) . . ?
F11' C58 F12' 99.9(9) . . ?
F11 C58 F12' 56.0(7) . . ?
F10' C58 F12' 105.4(9) . . ?
F12 C58 F12' 129.9(7) . . ?
F10 C58 C55 112.3(6) . . ?
F11' C58 C55 115.9(6) . . ?
F11 C58 C55 114.1(5) . . ?
F10' C58 C55 112.4(6) . . ?
F12 C58 C55 113.1(5) . . ?
F12' C58 C55 117.0(7) . . ?
F12' F10 F11' 119.6(12) . . ?
F12' F10 C58 65.8(7) . . ?
F11' F10 C58 63.7(7) . . ?
F10' F11 F12' 119.4(9) . . ?
F10' F11 C58 63.2(7) . . ?
F12' F11 C58 62.6(6) . . ?
F11' F12 F10' 118.4(11) . . ?
F11' F12 C58 62.2(7) . . ?
F10' F12 C58 62.4(7) . . ?
F11 F10' F12 119.3(11) . . ?
F11 F10' C58 62.6(7) . . ?
F12 F10' C58 62.8(7) . . ?
F10 F11' F12 121.4(10) . . ?
F10 F11' C58 61.8(6) . . ?
F12 F11' C58 63.2(6) . . ?
F10 F12' F11 120.4(11) . . ?
F10 F12' C58 62.3(7) . . ?
F11 F12' C58 61.3(7) . . ?
F18' C66 F16' 87(3) . . ?
F16' C66 F16 117(2) . . ?
F18' C66 F18 130.6(16) . . ?
F16' C66 F18 77.7(18) . . ?
F16 C66 F18 109.8(4) . . ?
F18' C66 F17 67.9(19) . . ?
F16 C66 F17 104.6(5) . . ?
F18 C66 F17 103.6(4) . . ?
F18' C66 F17' 83(2) . . ?
F16' C66 F17' 130(2) . . ?
F18 C66 F17' 72.5(15) . . ?
F17 C66 F17' 138.0(13) . . ?
F18' C66 C63 115.2(16) . . ?
F16' C66 C63 120(2) . . ?
F16 C66 C63 113.6(4) . . ?
F18 C66 C63 113.0(3) . . ?
F17 C66 C63 111.4(4) . . ?
F17' C66 C63 108.1(12) . . ?
F18' F16 F17' 138(4) . . ?
F18' F16 C66 68(3) . . ?
F17' F16 C66 72.1(19) . . ?
F16' F17 C66 73(5) . . ?
F16' F17 F18' 112(6) . . ?
C66 F17 F18' 53.5(15) . . ?
C66 F18 F17' 56.2(12) . . ?
C66 F18 F16' 50.9(16) . . ?
F17' F18 F16' 98(2) . . ?
F17 F16' C66 81(5) . . ?
F17 F16' F18 132(7) . . ?
C66 F16' F18 51.3(17) . . ?
F16 F17' C66 63.1(19) . . ?
F16 F17' F18 107(3) . . ?
C66 F17' F18 51.4(12) . . ?
C66 F17' F18' 45.4(17) . . ?
F18 F17' F18' 88(2) . . ?
F16 F18' C66 73(3) . . ?
F16 F18' F17 127(4) . . ?
C66 F18' F17 58.6(18) . . ?
C66 F18' F17' 51.5(17) . . ?
F17 F18' F17' 104(3) . . ?
F23' C74 F22' 110(3) . . ?
F23' C74 F23 124.0(18) . . ?
F22' C74 F24 80(2) . . ?
F23 C74 F24 104.6(4) . . ?
F23' C74 F22 69(3) . . ?
F22' C74 F22 131.6(15) . . ?
F23 C74 F22 108.3(5) . . ?
F24 C74 F22 103.6(5) . . ?
F23' C74 F24' 114(2) . . ?
F22' C74 F24' 99(2) . . ?
F23 C74 F24' 69.0(14) . . ?
F24 C74 F24' 140.8(12) . . ?
F22 C74 F24' 48.6(14) . . ?
F23' C74 C71 117.3(14) . . ?
F22' C74 C71 109.8(15) . . ?
F23 C74 C71 114.5(4) . . ?
F24 C74 C71 112.0(4) . . ?
F22 C74 C71 113.0(4) . . ?
F24' C74 C71 105.3(11) . . ?
F24' F22 C74 66.2(14) . . ?
F24' F22 F23' 112(2) . . ?
C74 F22 F23' 49.0(16) . . ?
F22' F23 C74 71(5) . . ?
F22' F23 F24' 127(5) . . ?
C74 F23 F24' 56.5(11) . . ?
F23' F24 C74 59(3) . . ?
F23' F24 F22' 100(3) . . ?
C74 F24 F22' 48.1(11) . . ?
F23 F22' C74 80(4) . . ?
F23 F22' F24 122(5) . . ?
C74 F22' F24 52(2) . . ?
F24 F23' C74 86(4) . . ?
F24 F23' F22 144(4) . . ?
C74 F23' F22 62(2) . . ?
F22 F24' C74 65.1(14) . . ?
F22 F24' F23 109.7(19) . . ?
C74 F24' F23 54.5(11) . . ?
F26 C81 F26' 140.2(15) . . ?
F26 C81 F27 106.2(8) . . ?
F26' C81 F27 46(2) . . ?
F26 C81 F25 102.6(6) . . ?
F26' C81 F25 68(2) . . ?
F27 C81 F25 104.6(5) . . ?
F26 C81 F27' 84(2) . . ?
F26' C81 F27' 98(3) . . ?
F27 C81 F27' 132.9(13) . . ?
F26 C81 C77 115.2(5) . . ?
F26' C81 C77 103.7(14) . . ?
F27 C81 C77 114.9(5) . . ?
F25 C81 C77 112.1(7) . . ?
F27' C81 C77 100.5(14) . . ?
F26' C81 F25' 128(3) . . ?
F27 C81 F25' 81.5(16) . . ?
F25 C81 F25' 138.4(15) . . ?
F27' C81 F25' 122(3) . . ?
C77 C81 F25' 101.4(13) . . ?
F27' F25 C81 81(4) . . ?
F27' F25 F26' 134(4) . . ?
C81 F25 F26' 54.2(17) . . ?
F25' F26 C81 86(3) . . ?
F26' F27 C81 64.9(19) . . ?
F26 F25' C81 55(3) . . ?
F27 F26' C81 69(3) . . ?
F27 F26' F25 114(3) . . ?
C81 F26' F25 57.7(16) . . ?
F25 F27' C81 69(3) . . ?
F29' C82 F30' 111(2) . . ?
F29' C82 F29 124.3(14) . . ?
F29' C82 F30 49(2) . . ?
F30' C82 F30 130.1(14) . . ?
F29 C82 F30 110.0(8) . . ?
F29' C82 F28 47(2) . . ?
F30' C82 F28 76.2(13) . . ?
F29 C82 F28 108.5(7) . . ?
F30 C82 F28 95.6(8) . . ?
F29' C82 C79 119.9(14) . . ?
F30' C82 C79 114.1(14) . . ?
F29 C82 C79 115.6(7) . . ?
F30 C82 C79 114.9(6) . . ?
F28 C82 C79 110.4(6) . . ?
F29' C82 F28' 96(2) . . ?
F30' C82 F28' 109.9(16) . . ?
F29 C82 F28' 74.8(11) . . ?
F30 C82 F28' 48.5(10) . . ?
F28 C82 F28' 139.1(11) . . ?
C79 C82 F28' 103.7(9) . . ?
F29' F28 C82 45.8(15) . . ?
F29' F28 F30' 85.2(19) . . ?
C82 F28 F30' 47.7(10) . . ?
F30' F29 C82 70(2) . . ?
F30' F29 F28' 126(3) . . ?
C82 F29 F28' 58.1(9) . . ?
F29' F30 F28' 116(2) . . ?
F29' F30 C82 47.0(15) . . ?
F28' F30 C82 70.9(12) . . ?
F30 F28' C82 60.5(13) . . ?
F30 F28' F29 96.9(17) . . ?
C82 F28' F29 47.0(8) . . ?
C82 F29' F30 84(2) . . ?
C82 F29' F28 87(3) . . ?
F30 F29' F28 167(3) . . ?
F29 F30' C82 74(2) . . ?
F29 F30' F28 124(3) . . ?
C82 F30' F28 56.1(12) . . ?
F33' C89 F32' 104.9(15) . . ?
F33' C89 F32 53.0(9) . . ?
F32' C89 F32 127.3(15) . . ?
F33' C89 F33 119.2(11) . . ?
F32 C89 F33 118.4(11) . . ?
F33' C89 C85 120.7(9) . . ?
F32' C89 C85 115.7(15) . . ?
F32 C89 C85 116.3(7) . . ?
F33 C89 C85 115.0(8) . . ?
F32' C89 F31 75.8(12) . . ?
F32 C89 F31 97.5(8) . . ?
F33 C89 F31 98.8(10) . . ?
C85 C89 F31 106.2(8) . . ?
F33' C89 F31' 103.5(12) . . ?
F32' C89 F31' 105.3(15) . . ?
F32 C89 F31' 52.6(8) . . ?
F33 C89 F31' 83.1(10) . . ?
C85 C89 F31' 105.1(7) . . ?
F31 C89 F31' 144.3(8) . . ?
F33' F31 C89 53.1(10) . . ?
F33' F31 F32' 86.5(15) . . ?
C89 F31 F32' 45.4(10) . . ?
F33' F32 C89 61.4(9) . . ?
F33' F32 F31' 134.3(15) . . ?
C89 F32 F31' 76.9(10) . . ?
F32' F33 C89 72(5) . . ?
F32 F31' C89 50.5(7) . . ?
F33 F32' C89 85(5) . . ?
F33 F32' F31 141(6) . . ?
C89 F32' F31 58.7(12) . . ?
F31 F33' F32 147.8(17) . . ?
F31 F33' C89 82.3(12) . . ?
F32 F33' C89 65.6(11) . . ?
F39' C97 F39 128.2(8) . . ?
F39' C97 F38' 119.7(10) . . ?
F39 C97 F38' 50.6(6) . . ?
F39' C97 F37 63.5(8) . . ?
F39 C97 F37 105.3(6) . . ?
F38' C97 F37 62.1(7) . . ?
F39 C97 F38 105.4(7) . . ?
F38' C97 F38 136.4(7) . . ?
F37 C97 F38 101.2(7) . . ?
F39' C97 F37' 107.2(10) . . ?
F38' C97 F37' 93.3(9) . . ?
F37 C97 F37' 134.6(7) . . ?
F38 C97 F37' 69.7(7) . . ?
F39' C97 C93 114.3(8) . . ?
F39 C97 C93 115.9(6) . . ?
F38' C97 C93 110.2(6) . . ?
F37 C97 C93 114.2(6) . . ?
F38 C97 C93 113.4(5) . . ?
F37' C97 C93 109.8(6) . . ?
C97 F37 F39' 55.5(6) . . ?
C97 F37 F38' 58.9(6) . . ?
F39' F37 F38' 109.5(9) . . ?
F39' F38 C97 64.4(10) . . ?
F39' F38 F37' 116.3(13) . . ?
C97 F38 F37' 56.2(6) . . ?
F37' F39 F38' 140.8(14) . . ?
F37' F39 C97 74.2(9) . . ?
F38' F39 C97 67.3(8) . . ?
F39 F37' C97 62.9(8) . . ?
F39 F37' F38 108.7(12) . . ?
C97 F37' F38 54.1(6) . . ?
F39 F38' C97 62.1(7) . . ?
F39 F38' F37 112.3(10) . . ?
C97 F38' F37 59.0(7) . . ?
F38 F39' C97 74.8(11) . . ?
F38 F39' F37 130.0(17) . . ?
C97 F39' F37 61.1(8) . . ?
F41' C98 F42' 112.0(19) . . ?
F41' C98 F42 63.6(15) . . ?
F42' C98 F42 120.7(15) . . ?
F41' C98 F41 130.7(12) . . ?
F42 C98 F41 107.6(7) . . ?
F42' C98 F40 79.1(14) . . ?
F42 C98 F40 104.5(6) . . ?
F41 C98 F40 105.8(6) . . ?
F41' C98 C95 114.4(11) . . ?
F42' C98 C95 118.3(15) . . ?
F42 C98 C95 115.3(6) . . ?
F41 C98 C95 112.7(5) . . ?
F40 C98 C95 110.2(5) . . ?
F41' C98 F40' 97.4(17) . . ?
F42' C98 F40' 108.9(18) . . ?
F41 C98 F40' 85.5(13) . . ?
F40 C98 F40' 136.5(11) . . ?
C95 C98 F40' 103.1(11) . . ?
F41' F40 C98 57.8(15) . . ?
F41' F40 F42' 96(2) . . ?
C98 F40 F42' 46.9(11) . . ?
F42' F41 C98 72(4) . . ?
F40' F42 C98 88(2) . . ?
F40' F42 F41' 142(3) . . ?
C98 F42 F41' 54.2(11) . . ?
F42 F40' C98 59(2) . . ?
F40 F41' C98 79(2) . . ?
F40 F41' F42 136(3) . . ?
C98 F41' F42 62.2(14) . . ?
F41 F42' C98 81(4) . . ?
F41 F42' F40 134(5) . . ?
C98 F42' F40 53.9(14) . . ?
F47' C106 F47 126.2(11) . . ?
F47' C106 F48 49.5(16) . . ?
F47 C106 F48 108.2(6) . . ?
F47' C106 F48' 102.6(18) . . ?
F47 C106 F48' 55.8(12) . . ?
F48 C106 F48' 135.2(10) . . ?
F47' C106 F46 54.0(15) . . ?
F47 C106 F46 108.3(6) . . ?
F48 C106 F46 103.0(5) . . ?
F48' C106 F46 56.5(12) . . ?
F47' C106 F46' 103.2(18) . . ?
F47 C106 F46' 49.7(12) . . ?
F48 C106 F46' 62.3(13) . . ?
F48' C106 F46' 102.2(17) . . ?
F46 C106 F46' 134.9(9) . . ?
F47' C106 C103 119.9(11) . . ?
F47 C106 C103 113.8(5) . . ?
F48 C106 C103 111.6(5) . . ?
F48' C106 C103 113.0(10) . . ?
F46 C106 C103 111.4(5) . . ?
F46' C106 C103 113.7(9) . . ?
F47' F46 F48' 110.3(19) . . ?
F47' F46 C106 58.2(12) . . ?
F48' F46 C106 61.2(12) . . ?
F46' F47 F48' 127(2) . . ?
F46' F47 C106 68.5(13) . . ?
F48' F47 C106 63.8(12) . . ?
F47' F48 C106 61.5(15) . . ?
F47' F48 F46' 112(2) . . ?
C106 F48 F46' 60.7(12) . . ?
F47 F46' C106 61.7(14) . . ?
F47 F46' F48 114(2) . . ?
C106 F46' F48 57.0(10) . . ?
F48 F47' F46 136(2) . . ?
F48 F47' C106 69.0(15) . . ?
F46 F47' C106 67.8(16) . . ?
F47 F48' F46 118(2) . . ?
F47 F48' C106 60.4(13) . . ?
F46 F48' C106 62.2(13) . . ?
F21' C73 F21 99.7(9) . . ?
F21 C73 F20 123.1(9) . . ?
F21' C73 F20' 114.1(10) . . ?
F20 C73 F20' 136.9(10) . . ?
F21' C73 F19' 99.3(7) . . ?
F21 C73 F19' 95.9(15) . . ?
F20 C73 F19' 68.1(7) . . ?
F20' C73 F19' 96.4(15) . . ?
F21 C73 F19 86.3(14) . . ?
F20 C73 F19 77.9(6) . . ?
F20' C73 F19 95.2(14) . . ?
F19' C73 F19 140.8(6) . . ?
F21' C73 C69 119.6(6) . . ?
F21 C73 C69 123.6(9) . . ?
F20 C73 C69 112.4(5) . . ?
F20' C73 C69 110.6(9) . . ?
F19' C73 C69 113.8(5) . . ?
F19 C73 C69 96.6(5) . . ?
C73 F19 F20 48.5(4) . . ?
C73 F20 F19 53.6(4) . . ?
Cl2 C113 Cl1 111.9(5) . . ?
Cl2 C113 H11D 109.2 . . ?
Cl1 C113 H11D 109.2 . . ?
Cl2 C113 H11E 109.2 . . ?
Cl1 C113 H11E 109.2 . . ?
H11D C113 H11E 107.9 . . ?

loop_
_geom_bond_atom_site_label_1
_geom_bond_atom_site_label_2
_geom_bond_distance
_geom_bond_site_symmetry_2
_geom_bond_publ_flag
Ru1 N2 2.055(3) . ?
Ru1 N5 2.056(3) . ?
Ru1 N4 2.057(3) . ?
Ru1 N1 2.061(3) . ?
Ru1 N3 2.063(3) . ?
Ru1 N6 2.065(3) . ?
N1 C1 1.341(5) . ?
N1 C12 1.369(5) . ?
N2 C10 1.328(5) . ?
N2 C11 1.378(5) . ?
N3 C15 1.327(5) . ?
N3 C26 1.376(5) . ?
N4 C24 1.335(5) . ?
N4 C25 1.372(5) . ?
N5 C29 1.338(5) . ?
N5 C40 1.374(5) . ?
N6 C38 1.330(5) . ?
N6 C39 1.374(5) . ?
B1 C51 1.637(6) . ?
B1 C43 1.647(5) . ?
B1 C67 1.660(6) . ?
B1 C59 1.661(6) . ?
B2 C91 1.631(6) . ?
B2 C99 1.641(6) . ?
B2 C75 1.647(6) . ?
B2 C83 1.662(6) . ?
C1 C2 1.385(6) . ?
C1 H1A 0.9500 . ?
C2 C3 1.363(6) . ?
C2 H2A 0.9500 . ?
C3 C4 1.406(6) . ?
C3 H3A 0.9500 . ?
C4 C12 1.406(5) . ?
C4 C5 1.442(6) . ?
C5 C6 1.375(6) . ?
C5 C14 1.510(6) . ?
C6 C7 1.446(6) . ?
C6 C13 1.516(6) . ?
C7 C11 1.395(5) . ?
C7 C8 1.404(6) . ?
C8 C9 1.363(7) . ?
C8 H8A 0.9500 . ?
C9 C10 1.403(6) . ?
C9 H9A 0.9500 . ?
C10 H10C 0.9500 . ?
C11 C12 1.422(5) . ?
C13 H13A 0.9800 . ?
C13 H13B 0.9800 . ?
C13 H13C 0.9800 . ?
C14 H14A 0.9800 . ?
C14 H14B 0.9800 . ?
C14 H14C 0.9800 . ?
C15 C16 1.396(6) . ?
C15 H15A 0.9500 . ?
C16 C17 1.360(7) . ?
C16 H16A 0.9500 . ?
C17 C18 1.406(6) . ?
C17 H17A 0.9500 . ?
C18 C26 1.393(6) . ?
C18 C19 1.465(6) . ?
C19 C20 1.367(7) . ?
C19 C28 1.498(7) . ?
C20 C21 1.450(6) . ?
C20 C27 1.514(6) . ?
C21 C25 1.397(6) . ?
C21 C22 1.411(6) . ?
C22 C23 1.348(7) . ?
C22 H22A 0.9500 . ?
C23 C24 1.398(6) . ?
C23 H23A 0.9500 . ?
C24 H24A 0.9500 . ?
C25 C26 1.426(5) . ?
C27 H27A 0.9800 . ?
C27 H27B 0.9800 . ?
C27 H27C 0.9800 . ?
C28 H28A 0.9800 . ?
C28 H28B 0.9800 . ?
C28 H28C 0.9800 . ?
C29 C30 1.377(6) . ?
C29 H29A 0.9500 . ?
C30 C31 1.366(6) . ?
C30 H30A 0.9500 . ?
C31 C32 1.406(6) . ?
C31 H31A 0.9500 . ?
C32 C40 1.394(5) . ?
C32 C33 1.447(6) . ?
C33 C34 1.372(7) . ?
C33 C42 1.500(6) . ?
C34 C35 1.461(6) . ?
C34 C41 1.517(6) . ?
C35 C36 1.404(6) . ?
C35 C39 1.409(5) . ?
C36 C37 1.360(7) . ?
C36 H36A 0.9500 . ?
C37 C38 1.389(6) . ?
C37 H37A 0.9500 . ?
C38 H38A 0.9500 . ?
C39 C40 1.411(5) . ?
C41 H41A 0.9800 . ?
C41 H41B 0.9800 . ?
C41 H41C 0.9800 . ?
C42 H42A 0.9800 . ?
C42 H42B 0.9800 . ?
C42 H42C 0.9800 . ?
C43 C44 1.380(6) . ?
C43 C48 1.413(6) . ?
C44 C45 1.402(6) . ?
C44 H44A 0.9500 . ?
C45 C46 1.373(7) . ?
C45 C49 1.490(7) . ?
C46 C47 1.383(7) . ?
C46 H46A 0.9500 . ?
C47 C48 1.393(6) . ?
C47 C50 1.489(7) . ?
C48 H48A 0.9500 . ?
C51 C52 1.392(5) . ?
C51 C56 1.401(6) . ?
C52 C53 1.380(6) . ?
C52 H52A 0.9500 . ?
C53 C54 1.384(7) . ?
C53 C57 1.490(6) . ?
C54 C55 1.388(6) . ?
C54 H54A 0.9500 . ?
C55 C56 1.376(6) . ?
C55 C58 1.480(7) . ?
C56 H56A 0.9500 . ?
C59 C60 1.393(5) . ?
C59 C64 1.402(5) . ?
C60 C61 1.392(5) . ?
C60 H60A 0.9500 . ?
C61 C62 1.390(5) . ?
C61 C65 1.488(5) . ?
C62 C63 1.388(5) . ?
C62 H62A 0.9500 . ?
C63 C64 1.395(5) . ?
C63 C66 1.497(5) . ?
C64 H64A 0.9500 . ?
C65 F13 1.295(5) . ?
C65 F15 1.323(5) . ?
C65 F14 1.361(5) . ?
C67 C68 1.385(6) . ?
C67 C72 1.406(5) . ?
C68 C69 1.397(6) . ?
C68 H68A 0.9500 . ?
C69 C70 1.369(6) . ?
C69 C73 1.477(7) . ?
C70 C71 1.376(6) . ?
C70 H70A 0.9500 . ?
C71 C72 1.387(6) . ?
C71 C74 1.499(6) . ?
C72 H72A 0.9500 . ?
C75 C76 1.383(6) . ?
C75 C80 1.400(6) . ?
C76 C77 1.409(6) . ?
C76 H76A 0.9500 . ?
C77 C78 1.391(7) . ?
C77 C81 1.483(8) . ?
C78 C79 1.365(7) . ?
C78 H78A 0.9500 . ?
C79 C80 1.385(6) . ?
C79 C82 1.486(8) . ?
C80 H80A 0.9500 . ?
C83 C88 1.390(6) . ?
C83 C84 1.393(6) . ?
C84 C85 1.384(6) . ?
C84 H84A 0.9500 . ?
C85 C86 1.386(7) . ?
C85 C89 1.486(7) . ?
C86 C87 1.386(7) . ?
C86 H86A 0.9500 . ?
C87 C88 1.396(6) . ?
C87 C90 1.501(7) . ?
C88 H88A 0.9500 . ?
C90 F35 1.311(7) . ?
C90 F36 1.319(7) . ?
C90 F34 1.343(8) . ?
C91 C92 1.397(6) . ?
C91 C96 1.413(6) . ?
C92 C93 1.378(6) . ?
C92 H92A 0.9500 . ?
C93 C94 1.380(6) . ?
C93 C97 1.488(7) . ?
C94 C95 1.380(7) . ?
C94 H94A 0.9500 . ?
C95 C96 1.377(6) . ?
C95 C98 1.499(7) . ?
C96 H96A 0.9500 . ?
C99 C100 1.398(5) . ?
C99 C104 1.405(5) . ?
C100 C101 1.396(5) . ?
C100 H10A 0.9500 . ?
C101 C102 1.380(6) . ?
C101 C105 1.489(6) . ?
C102 C103 1.391(6) . ?
C102 H10D 0.9500 . ?
C103 C104 1.383(6) . ?
C103 C106 1.498(6) . ?
C104 H10B 0.9500 . ?
C105 F45 1.324(6) . ?
C105 F43 1.326(6) . ?
C105 F44 1.335(5) . ?
C107 C108 1.364(15) . ?
C107 C112 1.364(17) . ?
C107 H10E 0.9500 . ?
C108 C109 1.364(15) . ?
C108 H10G 0.9500 . ?
C109 C110 1.329(17) . ?
C109 H10F 0.9500 . ?
C110 C111 1.37(2) . ?
C110 H11A 0.9500 . ?
C111 C112 1.353(18) . ?
C111 H11B 0.9500 . ?
C112 H11C 0.9500 . ?
C49 F2' 1.243(16) . ?
C49 F3' 1.264(19) . ?
C49 F1' 1.331(9) . ?
C49 F3 1.347(11) . ?
C49 F2 1.35(2) . ?
C49 F1 1.418(19) . ?
C50 F6 1.264(13) . ?
C50 F6' 1.285(17) . ?
C50 F4 1.322(11) . ?
C50 F4' 1.366(14) . ?
C50 F5 1.370(9) . ?
C50 F5' 1.40(2) . ?
C57 F7' 1.18(4) . ?
C57 F8' 1.193(14) . ?
C57 F7 1.270(12) . ?
C57 F8 1.44(3) . ?
C57 F9' 1.454(16) . ?
C57 F9 1.462(13) . ?
C58 F10 1.297(9) . ?
C58 F11' 1.320(11) . ?
C58 F11 1.320(8) . ?
C58 F10' 1.328(12) . ?
C58 F12 1.332(9) . ?
C58 F12' 1.336(12) . ?
C66 F18' 1.27(4) . ?
C66 F16' 1.31(5) . ?
C66 F16 1.311(6) . ?
C66 F18 1.316(5) . ?
C66 F17 1.354(6) . ?
C66 F17' 1.40(3) . ?
C74 F23' 1.14(3) . ?
C74 F22' 1.26(5) . ?
C74 F23 1.317(6) . ?
C74 F24 1.335(6) . ?
C74 F22 1.338(6) . ?
C74 F24' 1.35(3) . ?
C81 F26 1.275(9) . ?
C81 F26' 1.29(3) . ?
C81 F27 1.328(7) . ?
C81 F25 1.343(9) . ?
C81 F27' 1.42(4) . ?
C81 F25' 1.55(5) . ?
C82 F29' 1.02(2) . ?
C82 F30' 1.26(3) . ?
C82 F29 1.293(9) . ?
C82 F30 1.383(11) . ?
C82 F28 1.415(11) . ?
C82 F28' 1.50(2) . ?
C89 F33' 1.201(13) . ?
C89 F32' 1.24(3) . ?
C89 F32 1.246(11) . ?
C89 F33 1.302(17) . ?
C89 F31 1.488(14) . ?
C89 F31' 1.572(17) . ?
C97 F39' 1.264(14) . ?
C97 F39 1.285(9) . ?
C97 F38' 1.342(11) . ?
C97 F37 1.343(8) . ?
C97 F38 1.353(9) . ?
C97 F37' 1.388(13) . ?
C98 F41' 1.20(2) . ?
C98 F42' 1.25(4) . ?
C98 F42 1.307(9) . ?
C98 F41 1.307(10) . ?
C98 F40 1.388(10) . ?
C98 F40' 1.53(3) . ?
C106 F47' 1.24(2) . ?
C106 F47 1.298(7) . ?
C106 F48 1.319(8) . ?
C106 F48' 1.34(3) . ?
C106 F46 1.353(7) . ?
C106 F46' 1.37(3) . ?
C73 F21' 1.298(5) . ?
C73 F21 1.311(5) . ?
C73 F20 1.311(5) . ?
C73 F20' 1.314(5) . ?
C73 F19' 1.397(5) . ?
C73 F19 1.410(5) . ?
C113 Cl2 1.758(5) . ?
C113 Cl1 1.765(5) . ?
C113 H11D 0.9900 . ?
C113 H11E 0.9900 . ?

loop_
_geom_torsion_atom_site_label_1
_geom_torsion_atom_site_label_2
_geom_torsion_atom_site_label_3
_geom_torsion_atom_site_label_4
_geom_torsion
_geom_torsion_site_symmetry_1
_geom_torsion_site_symmetry_2
_geom_torsion_site_symmetry_3
_geom_torsion_site_symmetry_4
_geom_torsion_publ_flag
N2 Ru1 N1 C1 178.3(3) . . . . ?
N5 Ru1 N1 C1 -87.2(3) . . . . ?
N4 Ru1 N1 C1 88.5(3) . . . . ?
N6 Ru1 N1 C1 -7.7(3) . . . . ?
N2 Ru1 N1 C12 -2.0(2) . . . . ?
N5 Ru1 N1 C12 92.5(2) . . . . ?
N4 Ru1 N1 C12 -91.8(2) . . . . ?
N6 Ru1 N1 C12 172.1(2) . . . . ?
N5 Ru1 N2 C10 90.8(3) . . . . ?
N4 Ru1 N2 C10 -84.6(3) . . . . ?
N1 Ru1 N2 C10 180.0(3) . . . . ?
N3 Ru1 N2 C10 -4.9(3) . . . . ?
N5 Ru1 N2 C11 -86.5(2) . . . . ?
N4 Ru1 N2 C11 98.0(2) . . . . ?
N1 Ru1 N2 C11 2.6(2) . . . . ?
N3 Ru1 N2 C11 177.8(2) . . . . ?
N2 Ru1 N3 C15 90.9(4) . . . . ?
N5 Ru1 N3 C15 -4.2(4) . . . . ?
N4 Ru1 N3 C15 -179.5(4) . . . . ?
N6 Ru1 N3 C15 -83.5(4) . . . . ?
N2 Ru1 N3 C26 -90.8(3) . . . . ?
N5 Ru1 N3 C26 174.1(3) . . . . ?
N4 Ru1 N3 C26 -1.2(3) . . . . ?
N6 Ru1 N3 C26 94.8(3) . . . . ?
N2 Ru1 N4 C24 -82.4(3) . . . . ?
N1 Ru1 N4 C24 -2.9(3) . . . . ?
N3 Ru1 N4 C24 -178.5(3) . . . . ?
N6 Ru1 N4 C24 95.7(3) . . . . ?
N2 Ru1 N4 C25 96.9(3) . . . . ?
N1 Ru1 N4 C25 176.5(3) . . . . ?
N3 Ru1 N4 C25 0.8(3) . . . . ?
N6 Ru1 N4 C25 -85.0(3) . . . . ?
N2 Ru1 N5 C29 1.6(3) . . . . ?
N1 Ru1 N5 C29 -77.9(3) . . . . ?
N3 Ru1 N5 C29 98.2(3) . . . . ?
N6 Ru1 N5 C29 -176.0(3) . . . . ?
N2 Ru1 N5 C40 -177.1(2) . . . . ?
N1 Ru1 N5 C40 103.4(2) . . . . ?
N3 Ru1 N5 C40 -80.5(2) . . . . ?
N6 Ru1 N5 C40 5.3(2) . . . . ?
N5 Ru1 N6 C38 178.6(4) . . . . ?
N4 Ru1 N6 C38 -6.1(3) . . . . ?
N1 Ru1 N6 C38 90.1(3) . . . . ?
N3 Ru1 N6 C38 -85.5(3) . . . . ?
N5 Ru1 N6 C39 -5.5(2) . . . . ?
N4 Ru1 N6 C39 169.7(2) . . . . ?
N1 Ru1 N6 C39 -94.0(2) . . . . ?
N3 Ru1 N6 C39 90.4(3) . . . . ?
C12 N1 C1 C2 -1.0(5) . . . . ?
Ru1 N1 C1 C2 178.7(3) . . . . ?
N1 C1 C2 C3 0.3(6) . . . . ?
C1 C2 C3 C4 -0.3(6) . . . . ?
C2 C3 C4 C12 1.2(5) . . . . ?
C2 C3 C4 C5 -178.5(4) . . . . ?
C3 C4 C5 C6 -179.6(4) . . . . ?
C12 C4 C5 C6 0.8(6) . . . . ?
C3 C4 C5 C14 0.6(6) . . . . ?
C12 C4 C5 C14 -179.0(4) . . . . ?
C4 C5 C6 C7 0.6(6) . . . . ?
C14 C5 C6 C7 -179.6(4) . . . . ?
C4 C5 C6 C13 -178.8(4) . . . . ?
C14 C5 C6 C13 1.0(6) . . . . ?
C5 C6 C7 C11 -1.6(6) . . . . ?
C13 C6 C7 C11 177.8(4) . . . . ?
C5 C6 C7 C8 179.7(4) . . . . ?
C13 C6 C7 C8 -0.9(6) . . . . ?
C11 C7 C8 C9 0.1(6) . . . . ?
C6 C7 C8 C9 178.8(4) . . . . ?
C7 C8 C9 C10 0.3(7) . . . . ?
C11 N2 C10 C9 1.0(6) . . . . ?
Ru1 N2 C10 C9 -176.3(3) . . . . ?
C8 C9 C10 N2 -0.8(7) . . . . ?
C10 N2 C11 C7 -0.6(5) . . . . ?
Ru1 N2 C11 C7 177.0(3) . . . . ?
C10 N2 C11 C12 179.5(3) . . . . ?
Ru1 N2 C11 C12 -2.9(4) . . . . ?
C8 C7 C11 N2 0.1(5) . . . . ?
C6 C7 C11 N2 -178.7(3) . . . . ?
C8 C7 C11 C12 180.0(3) . . . . ?
C6 C7 C11 C12 1.1(5) . . . . ?
C1 N1 C12 C4 1.9(5) . . . . ?
Ru1 N1 C12 C4 -177.8(3) . . . . ?
C1 N1 C12 C11 -179.1(3) . . . . ?
Ru1 N1 C12 C11 1.1(4) . . . . ?
C3 C4 C12 N1 -2.0(5) . . . . ?
C5 C4 C12 N1 177.7(3) . . . . ?
C3 C4 C12 C11 179.1(3) . . . . ?
C5 C4 C12 C11 -1.2(5) . . . . ?
N2 C11 C12 N1 1.2(5) . . . . ?
C7 C11 C12 N1 -178.7(3) . . . . ?
N2 C11 C12 C4 -179.9(3) . . . . ?
C7 C11 C12 C4 0.3(5) . . . . ?
C26 N3 C15 C16 0.9(6) . . . . ?
Ru1 N3 C15 C16 179.2(3) . . . . ?
N3 C15 C16 C17 -1.2(7) . . . . ?
C15 C16 C17 C18 0.9(7) . . . . ?
C16 C17 C18 C26 -0.4(7) . . . . ?
C16 C17 C18 C19 178.6(5) . . . . ?
C26 C18 C19 C20 -0.5(7) . . . . ?
C17 C18 C19 C20 -179.4(4) . . . . ?
C26 C18 C19 C28 177.6(4) . . . . ?
C17 C18 C19 C28 -1.4(7) . . . . ?
C18 C19 C20 C21 -0.2(7) . . . . ?
C28 C19 C20 C21 -178.2(5) . . . . ?
C18 C19 C20 C27 179.6(5) . . . . ?
C28 C19 C20 C27 1.7(8) . . . . ?
C19 C20 C21 C25 0.5(7) . . . . ?
C27 C20 C21 C25 -179.3(4) . . . . ?
C19 C20 C21 C22 -179.5(4) . . . . ?
C27 C20 C21 C22 0.7(7) . . . . ?
C25 C21 C22 C23 1.3(6) . . . . ?
C20 C21 C22 C23 -178.6(4) . . . . ?
C21 C22 C23 C24 -1.3(7) . . . . ?
C25 N4 C24 C23 0.9(6) . . . . ?
Ru1 N4 C24 C23 -179.8(3) . . . . ?
C22 C23 C24 N4 0.2(7) . . . . ?
C24 N4 C25 C21 -0.9(6) . . . . ?
Ru1 N4 C25 C21 179.7(3) . . . . ?
C24 N4 C25 C26 179.1(3) . . . . ?
Ru1 N4 C25 C26 -0.4(4) . . . . ?
C22 C21 C25 N4 -0.2(6) . . . . ?
C20 C21 C25 N4 179.7(4) . . . . ?
C22 C21 C25 C26 179.8(4) . . . . ?
C20 C21 C25 C26 -0.2(6) . . . . ?
C15 N3 C26 C18 -0.4(6) . . . . ?
Ru1 N3 C26 C18 -178.9(3) . . . . ?
C15 N3 C26 C25 179.9(4) . . . . ?
Ru1 N3 C26 C25 1.3(4) . . . . ?
C17 C18 C26 N3 0.1(6) . . . . ?
C19 C18 C26 N3 -179.0(4) . . . . ?
C17 C18 C26 C25 179.8(4) . . . . ?
C19 C18 C26 C25 0.8(6) . . . . ?
N4 C25 C26 N3 -0.7(5) . . . . ?
C21 C25 C26 N3 179.3(4) . . . . ?
N4 C25 C26 C18 179.6(4) . . . . ?
C21 C25 C26 C18 -0.5(6) . . . . ?
C40 N5 C29 C30 1.7(6) . . . . ?
Ru1 N5 C29 C30 -177.0(3) . . . . ?
N5 C29 C30 C31 0.7(7) . . . . ?
C29 C30 C31 C32 -1.4(6) . . . . ?
C30 C31 C32 C40 -0.2(6) . . . . ?
C30 C31 C32 C33 -179.9(4) . . . . ?
C40 C32 C33 C34 -3.6(6) . . . . ?
C31 C32 C33 C34 176.1(4) . . . . ?
C40 C32 C33 C42 174.0(4) . . . . ?
C31 C32 C33 C42 -6.3(6) . . . . ?
C32 C33 C34 C35 2.2(6) . . . . ?
C42 C33 C34 C35 -175.3(4) . . . . ?
C32 C33 C34 C41 -179.4(4) . . . . ?
C42 C33 C34 C41 3.1(7) . . . . ?
C33 C34 C35 C36 -180.0(4) . . . . ?
C41 C34 C35 C36 1.5(6) . . . . ?
C33 C34 C35 C39 0.7(6) . . . . ?
C41 C34 C35 C39 -177.9(4) . . . . ?
C39 C35 C36 C37 -0.3(6) . . . . ?
C34 C35 C36 C37 -179.7(4) . . . . ?
C35 C36 C37 C38 1.3(7) . . . . ?
C39 N6 C38 C37 0.8(6) . . . . ?
Ru1 N6 C38 C37 176.5(3) . . . . ?
C36 C37 C38 N6 -1.6(7) . . . . ?
C38 N6 C39 C35 0.2(5) . . . . ?
Ru1 N6 C39 C35 -176.1(3) . . . . ?
C38 N6 C39 C40 -178.7(3) . . . . ?
Ru1 N6 C39 C40 5.0(4) . . . . ?
C36 C35 C39 N6 -0.5(5) . . . . ?
C34 C35 C39 N6 179.0(3) . . . . ?
C36 C35 C39 C40 178.4(4) . . . . ?
C34 C35 C39 C40 -2.2(5) . . . . ?
C29 N5 C40 C32 -3.4(5) . . . . ?
Ru1 N5 C40 C32 175.5(3) . . . . ?
C29 N5 C40 C39 176.8(3) . . . . ?
Ru1 N5 C40 C39 -4.3(4) . . . . ?
C31 C32 C40 N5 2.6(5) . . . . ?
C33 C32 C40 N5 -177.7(3) . . . . ?
C31 C32 C40 C39 -177.6(3) . . . . ?
C33 C32 C40 C39 2.1(5) . . . . ?
N6 C39 C40 N5 -0.5(5) . . . . ?
C35 C39 C40 N5 -179.4(3) . . . . ?
N6 C39 C40 C32 179.7(3) . . . . ?
C35 C39 C40 C32 0.7(5) . . . . ?
C51 B1 C43 C44 -11.6(5) . . . . ?
C67 B1 C43 C44 -135.0(4) . . . . ?
C59 B1 C43 C44 107.0(4) . . . . ?
C51 B1 C43 C48 173.8(3) . . . . ?
C67 B1 C43 C48 50.4(5) . . . . ?
C59 B1 C43 C48 -67.6(4) . . . . ?
C48 C43 C44 C45 1.6(5) . . . . ?
B1 C43 C44 C45 -173.3(3) . . . . ?
C43 C44 C45 C46 0.1(6) . . . . ?
C43 C44 C45 C49 179.5(4) . . . . ?
C44 C45 C46 C47 -1.3(6) . . . . ?
C49 C45 C46 C47 179.3(4) . . . . ?
C45 C46 C47 C48 0.7(6) . . . . ?
C45 C46 C47 C50 -178.5(4) . . . . ?
C46 C47 C48 C43 1.2(6) . . . . ?
C50 C47 C48 C43 -179.7(4) . . . . ?
C44 C43 C48 C47 -2.2(5) . . . . ?
B1 C43 C48 C47 172.7(4) . . . . ?
C43 B1 C51 C52 -99.1(4) . . . . ?
C67 B1 C51 C52 25.2(5) . . . . ?
C59 B1 C51 C52 142.6(4) . . . . ?
C43 B1 C51 C56 77.4(4) . . . . ?
C67 B1 C51 C56 -158.3(3) . . . . ?
C59 B1 C51 C56 -40.9(5) . . . . ?
C56 C51 C52 C53 -1.3(6) . . . . ?
B1 C51 C52 C53 175.4(4) . . . . ?
C51 C52 C53 C54 0.3(6) . . . . ?
C51 C52 C53 C57 179.2(4) . . . . ?
C52 C53 C54 C55 1.2(6) . . . . ?
C57 C53 C54 C55 -177.7(4) . . . . ?
C53 C54 C55 C56 -1.6(6) . . . . ?
C53 C54 C55 C58 -179.9(5) . . . . ?
C54 C55 C56 C51 0.6(6) . . . . ?
C58 C55 C56 C51 178.9(4) . . . . ?
C52 C51 C56 C55 0.9(6) . . . . ?
B1 C51 C56 C55 -175.9(4) . . . . ?
C51 B1 C59 C60 143.7(3) . . . . ?
C43 B1 C59 C60 24.8(5) . . . . ?
C67 B1 C59 C60 -96.6(4) . . . . ?
C51 B1 C59 C64 -38.0(5) . . . . ?
C43 B1 C59 C64 -156.9(3) . . . . ?
C67 B1 C59 C64 81.7(4) . . . . ?
C64 C59 C60 C61 -0.7(5) . . . . ?
B1 C59 C60 C61 177.7(3) . . . . ?
C59 C60 C61 C62 -0.4(6) . . . . ?
C59 C60 C61 C65 178.1(3) . . . . ?
C60 C61 C62 C63 1.0(5) . . . . ?
C65 C61 C62 C63 -177.5(4) . . . . ?
C61 C62 C63 C64 -0.5(5) . . . . ?
C61 C62 C63 C66 -179.2(4) . . . . ?
C62 C63 C64 C59 -0.7(6) . . . . ?
C66 C63 C64 C59 178.0(4) . . . . ?
C60 C59 C64 C63 1.3(5) . . . . ?
B1 C59 C64 C63 -177.2(3) . . . . ?
C62 C61 C65 F13 103.4(5) . . . . ?
C60 C61 C65 F13 -75.2(5) . . . . ?
C62 C61 C65 F15 -22.7(6) . . . . ?
C60 C61 C65 F15 158.7(4) . . . . ?
C62 C61 C65 F14 -138.5(4) . . . . ?
C60 C61 C65 F14 42.9(5) . . . . ?
C51 B1 C67 C68 63.9(5) . . . . ?
C43 B1 C67 C68 -173.6(4) . . . . ?
C59 B1 C67 C68 -54.7(4) . . . . ?
C51 B1 C67 C72 -116.5(4) . . . . ?
C43 B1 C67 C72 6.0(5) . . . . ?
C59 B1 C67 C72 125.0(4) . . . . ?
C72 C67 C68 C69 -2.5(6) . . . . ?
B1 C67 C68 C69 177.2(4) . . . . ?
C67 C68 C69 C70 0.3(8) . . . . ?
C67 C68 C69 C73 -176.9(5) . . . . ?
C68 C69 C70 C71 0.9(8) . . . . ?
C73 C69 C70 C71 178.3(5) . . . . ?
C69 C70 C71 C72 0.2(7) . . . . ?
C69 C70 C71 C74 -178.7(5) . . . . ?
C70 C71 C72 C67 -2.6(6) . . . . ?
C74 C71 C72 C67 176.3(4) . . . . ?
C68 C67 C72 C71 3.6(6) . . . . ?
B1 C67 C72 C71 -176.1(4) . . . . ?
C91 B2 C75 C76 -154.5(4) . . . . ?
C99 B2 C75 C76 -34.5(5) . . . . ?
C83 B2 C75 C76 83.7(5) . . . . ?
C91 B2 C75 C80 30.5(5) . . . . ?
C99 B2 C75 C80 150.5(4) . . . . ?
C83 B2 C75 C80 -91.3(5) . . . . ?
C80 C75 C76 C77 1.2(6) . . . . ?
B2 C75 C76 C77 -174.2(4) . . . . ?
C75 C76 C77 C78 -2.2(7) . . . . ?
C75 C76 C77 C81 179.3(5) . . . . ?
C76 C77 C78 C79 2.3(8) . . . . ?
C81 C77 C78 C79 -179.2(6) . . . . ?
C77 C78 C79 C80 -1.4(8) . . . . ?
C77 C78 C79 C82 179.0(6) . . . . ?
C78 C79 C80 C75 0.5(7) . . . . ?
C82 C79 C80 C75 180.0(5) . . . . ?
C76 C75 C80 C79 -0.3(6) . . . . ?
B2 C75 C80 C79 175.0(4) . . . . ?
C91 B2 C83 C88 -165.9(4) . . . . ?
C99 B2 C83 C88 75.1(5) . . . . ?
C75 B2 C83 C88 -45.1(5) . . . . ?
C91 B2 C83 C84 18.6(6) . . . . ?
C99 B2 C83 C84 -100.4(5) . . . . ?
C75 B2 C83 C84 139.5(4) . . . . ?
C88 C83 C84 C85 2.0(7) . . . . ?
B2 C83 C84 C85 177.7(4) . . . . ?
C83 C84 C85 C86 -1.2(8) . . . . ?
C83 C84 C85 C89 179.0(6) . . . . ?
C84 C85 C86 C87 -0.5(8) . . . . ?
C89 C85 C86 C87 179.3(6) . . . . ?
C85 C86 C87 C88 1.2(7) . . . . ?
C85 C86 C87 C90 -177.7(5) . . . . ?
C84 C83 C88 C87 -1.2(6) . . . . ?
B2 C83 C88 C87 -177.1(4) . . . . ?
C86 C87 C88 C83 -0.3(7) . . . . ?
C90 C87 C88 C83 178.6(5) . . . . ?
C86 C87 C90 F35 -130.9(6) . . . . ?
C88 C87 C90 F35 50.2(8) . . . . ?
C86 C87 C90 F36 -11.6(8) . . . . ?
C88 C87 C90 F36 169.4(5) . . . . ?
C86 C87 C90 F34 108.8(6) . . . . ?
C88 C87 C90 F34 -70.2(6) . . . . ?
C99 B2 C91 C92 -21.2(5) . . . . ?
C75 B2 C91 C92 100.6(4) . . . . ?
C83 B2 C91 C92 -140.1(4) . . . . ?
C99 B2 C91 C96 162.4(3) . . . . ?
C75 B2 C91 C96 -75.7(5) . . . . ?
C83 B2 C91 C96 43.5(5) . . . . ?
C96 C91 C92 C93 0.0(6) . . . . ?
B2 C91 C92 C93 -176.6(4) . . . . ?
C91 C92 C93 C94 -0.3(7) . . . . ?
C91 C92 C93 C97 179.1(5) . . . . ?
C92 C93 C94 C95 0.4(7) . . . . ?
C97 C93 C94 C95 -179.0(5) . . . . ?
C93 C94 C95 C96 -0.2(7) . . . . ?
C93 C94 C95 C98 176.7(5) . . . . ?
C94 C95 C96 C91 -0.1(7) . . . . ?
C98 C95 C96 C91 -177.1(5) . . . . ?
C92 C91 C96 C95 0.2(6) . . . . ?
B2 C91 C96 C95 176.9(4) . . . . ?
C91 B2 C99 C100 79.4(4) . . . . ?
C75 B2 C99 C100 -41.8(5) . . . . ?
C83 B2 C99 C100 -159.5(4) . . . . ?
C91 B2 C99 C104 -94.4(4) . . . . ?
C75 B2 C99 C104 144.5(4) . . . . ?
C83 B2 C99 C104 26.7(5) . . . . ?
C104 C99 C100 C101 1.2(6) . . . . ?
B2 C99 C100 C101 -172.9(4) . . . . ?
C99 C100 C101 C102 0.4(7) . . . . ?
C99 C100 C101 C105 178.1(4) . . . . ?
C100 C101 C102 C103 -1.7(7) . . . . ?
C105 C101 C102 C103 -179.3(4) . . . . ?
C101 C102 C103 C104 1.3(7) . . . . ?
C101 C102 C103 C106 -178.3(5) . . . . ?
C102 C103 C104 C99 0.4(7) . . . . ?
C106 C103 C104 C99 -180.0(5) . . . . ?
C100 C99 C104 C103 -1.6(6) . . . . ?
B2 C99 C104 C103 172.5(4) . . . . ?
C102 C101 C105 F45 -134.4(5) . . . . ?
C100 C101 C105 F45 48.0(6) . . . . ?
C102 C101 C105 F43 106.0(5) . . . . ?
C100 C101 C105 F43 -71.7(6) . . . . ?
C102 C101 C105 F44 -15.3(7) . . . . ?
C100 C101 C105 F44 167.0(4) . . . . ?
C112 C107 C108 C109 -0.3(16) . . . . ?
C107 C108 C109 C110 1.5(14) . . . . ?
C108 C109 C110 C111 -1(2) . . . . ?
C109 C110 C111 C112 -1(3) . . . . ?
C110 C111 C112 C107 2(3) . . . . ?
C108 C107 C112 C111 -2(2) . . . . ?
C46 C45 C49 F2' -85.4(10) . . . . ?
C44 C45 C49 F2' 95.2(10) . . . . ?
C46 C45 C49 F3' 149.0(11) . . . . ?
C44 C45 C49 F3' -30.4(12) . . . . ?
C46 C45 C49 F1' 36.6(9) . . . . ?
C44 C45 C49 F1' -142.8(8) . . . . ?
C46 C45 C49 F3 -1.6(11) . . . . ?
C44 C45 C49 F3 179.0(9) . . . . ?
C46 C45 C49 F2 129.3(11) . . . . ?
C44 C45 C49 F2 -50.0(12) . . . . ?
C46 C45 C49 F1 -119.3(11) . . . . ?
C44 C45 C49 F1 61.3(12) . . . . ?
F3' C49 F1 F2' -151(3) . . . . ?
F1' C49 F1 F2' -49(3) . . . . ?
F3 C49 F1 F2' -26(3) . . . . ?
F2 C49 F1 F2' -137(3) . . . . ?
C45 C49 F1 F2' 99(2) . . . . ?
F2' C49 F3 F1' -164.8(16) . . . . ?
F3' C49 F3 F1' -60.2(19) . . . . ?
F2 C49 F3 F1' -49.1(17) . . . . ?
F1 C49 F3 F1' -151.3(15) . . . . ?
C45 C49 F3 F1' 85.3(14) . . . . ?
F3' C49 F3 F2' 104.6(15) . . . . ?
F1' C49 F3 F2' 164.8(16) . . . . ?
F2 C49 F3 F2' 115.7(13) . . . . ?
F1 C49 F3 F2' 13.5(15) . . . . ?
C45 C49 F3 F2' -109.9(9) . . . . ?
F2' F3 F1' C49 -13.2(14) . . . . ?
F2' C49 F1' F3 15.5(17) . . . . ?
F3' C49 F1' F3 133.4(16) . . . . ?
F2 C49 F1' F3 134.2(16) . . . . ?
F1 C49 F1' F3 40(2) . . . . ?
C45 C49 F1' F3 -109.4(14) . . . . ?
C49 F1 F2' F3 32(3) . . . . ?
F3' C49 F2' F1 31(3) . . . . ?
F1' C49 F2' F1 144(2) . . . . ?
F3 C49 F2' F1 154(3) . . . . ?
F2 C49 F2' F1 50(3) . . . . ?
C45 C49 F2' F1 -94(3) . . . . ?
F3' C49 F2' F3 -122.7(12) . . . . ?
F1' C49 F2' F3 -9.4(10) . . . . ?
F2 C49 F2' F3 -103.8(13) . . . . ?
F1 C49 F2' F3 -154(3) . . . . ?
C45 C49 F2' F3 111.7(8) . . . . ?
F1' F3 F2' F1 -23(5) . . . . ?
C49 F3 F2' F1 -39(4) . . . . ?
F1' F3 F2' C49 16.5(17) . . . . ?
C46 C47 C50 F6 -143.2(8) . . . . ?
C48 C47 C50 F6 37.6(9) . . . . ?
C46 C47 C50 F6' 57.8(12) . . . . ?
C48 C47 C50 F6' -121.4(11) . . . . ?
C46 C47 C50 F4 88.0(8) . . . . ?
C48 C47 C50 F4 -91.2(8) . . . . ?
C46 C47 C50 F4' -59.8(10) . . . . ?
C48 C47 C50 F4' 121.0(9) . . . . ?
C46 C47 C50 F5 -22.1(8) . . . . ?
C48 C47 C50 F5 158.7(6) . . . . ?
C46 C47 C50 F5' -176.7(10) . . . . ?
C48 C47 C50 F5' 4.1(12) . . . . ?
F6 C50 F4 F6' 108(2) . . . . ?
F4' C50 F4 F6' 17(3) . . . . ?
F5 C50 F4 F6' -8(2) . . . . ?
F5' C50 F4 F6' 122(2) . . . . ?
C47 C50 F4 F6' -124(2) . . . . ?
F6 C50 F5 F4' 22.6(13) . . . . ?
F6' C50 F5 F4' 139.5(14) . . . . ?
F4 C50 F5 F4' 144.1(13) . . . . ?
F5' C50 F5 F4' 46.9(19) . . . . ?
C47 C50 F5 F4' -102.5(12) . . . . ?
F6 C50 F5 F6' -116.9(11) . . . . ?
F4 C50 F5 F6' 4.5(11) . . . . ?
F4' C50 F5 F6' -139.5(14) . . . . ?
F5' C50 F5 F6' -92.6(15) . . . . ?
C47 C50 F5 F6' 118.0(10) . . . . ?
F6' C50 F6 F5' 63(2) . . . . ?
F4 C50 F6 F5' 28(2) . . . . ?
F4' C50 F6 F5' 155(2) . . . . ?
F5 C50 F6 F5' 141(2) . . . . ?
C47 C50 F6 F5' -97(2) . . . . ?
F6' C50 F6 F4' -91.9(11) . . . . ?
F4 C50 F6 F4' -126.4(8) . . . . ?
F5 C50 F6 F4' -13.3(8) . . . . ?
F5' C50 F6 F4' -155(2) . . . . ?
C47 C50 F6 F4' 108.8(8) . . . . ?
F6' F5 F4' C50 33.4(9) . . . . ?
C50 F5 F4' F6 -19.2(10) . . . . ?
F6' F5 F4' F6 14.2(16) . . . . ?
F6 C50 F4' F5 -157.7(13) . . . . ?
F6' C50 F4' F5 -38.6(14) . . . . ?
F4 C50 F4' F5 -47.5(17) . . . . ?
F5' C50 F4' F5 -144.9(14) . . . . ?
C47 C50 F4' F5 91.7(12) . . . . ?
F6' C50 F4' F6 119.2(11) . . . . ?
F4 C50 F4' F6 110.2(13) . . . . ?
F5 C50 F4' F6 157.7(13) . . . . ?
F5' C50 F4' F6 12.9(12) . . . . ?
C47 C50 F4' F6 -110.6(7) . . . . ?
F5' F6 F4' F5 -12(4) . . . . ?
C50 F6 F4' F5 24.3(13) . . . . ?
F5' F6 F4' C50 -36(3) . . . . ?
F4' F6 F5' C50 29(2) . . . . ?
F6' C50 F5' F6 -128(2) . . . . ?
F4 C50 F5' F6 -155(2) . . . . ?
F4' C50 F5' F6 -25(2) . . . . ?
F5 C50 F5' F6 -51(3) . . . . ?
C47 C50 F5' F6 98(2) . . . . ?
C50 F4 F6' F5 10(3) . . . . ?
F6 C50 F6' F4 -88(2) . . . . ?
F4' C50 F6' F4 -166(2) . . . . ?
F5 C50 F6' F4 171(2) . . . . ?
F5' C50 F6' F4 -61(2) . . . . ?
C47 C50 F6' F4 69(2) . . . . ?
F6 C50 F6' F5 100.2(9) . . . . ?
F4 C50 F6' F5 -171(2) . . . . ?
F4' C50 F6' F5 22.3(8) . . . . ?
F5' C50 F6' F5 127.8(9) . . . . ?
C47 C50 F6' F5 -102.0(8) . . . . ?
F4' F5 F6' F4 -54(4) . . . . ?
C50 F5 F6' F4 -12(3) . . . . ?
F4' F5 F6' C50 -41.9(13) . . . . ?
C52 C53 C57 F7' 56(2) . . . . ?
C54 C53 C57 F7' -125(2) . . . . ?
C52 C53 C57 F8' -87.3(14) . . . . ?
C54 C53 C57 F8' 91.7(14) . . . . ?
C52 C53 C57 F7 -172.0(10) . . . . ?
C54 C53 C57 F7 6.9(12) . . . . ?
C52 C53 C57 F8 50.9(11) . . . . ?
C54 C53 C57 F8 -130.2(10) . . . . ?
C52 C53 C57 F9' 157.0(9) . . . . ?
C54 C53 C57 F9' -24.0(10) . . . . ?
C52 C53 C57 F9 -52.7(8) . . . . ?
C54 C53 C57 F9 126.2(8) . . . . ?
F7' C57 F7 F9' 60(3) . . . . ?
F8' C57 F7 F9' 178(2) . . . . ?
F8 C57 F7 F9' 62(2) . . . . ?
F9 C57 F7 F9' 163(2) . . . . ?
C53 C57 F7 F9' -74(2) . . . . ?
F7' C57 F7 F8' -117(2) . . . . ?
F8 C57 F7 F8' -115.6(15) . . . . ?
F9' C57 F7 F8' -178(2) . . . . ?
F9 C57 F7 F8' -14.9(10) . . . . ?
C53 C57 F7 F8' 108.6(9) . . . . ?
F7' C57 F9 F8' 140(3) . . . . ?
F7 C57 F9 F8' 27.9(19) . . . . ?
F8 C57 F9 F8' 144.5(19) . . . . ?
F9' C57 F9 F8' 40(2) . . . . ?
C53 C57 F9 F8' -100.4(17) . . . . ?
C57 F9 F8' F7 -36(2) . . . . ?
F7' C57 F8' F9 -48(3) . . . . ?
F7 C57 F8' F9 -151.8(19) . . . . ?
F8 C57 F8' F9 -42(2) . . . . ?
F9' C57 F8' F9 -150.5(16) . . . . ?
C53 C57 F8' F9 93.1(17) . . . . ?
F7' C57 F8' F7 104(3) . . . . ?
F8 C57 F8' F7 110.2(15) . . . . ?
F9' C57 F8' F7 1.3(13) . . . . ?
F9 C57 F8' F7 151.8(19) . . . . ?
C53 C57 F8' F7 -115.1(9) . . . . ?
F9' F7 F8' F9 42(5) . . . . ?
C57 F7 F8' F9 46(3) . . . . ?
F9' F7 F8' C57 -4(4) . . . . ?
F8' F7 F9' C57 3(3) . . . . ?
F7' C57 F9' F7 -125(3) . . . . ?
F8' C57 F9' F7 -2(2) . . . . ?
F8 C57 F9' F7 -126(2) . . . . ?
F9 C57 F9' F7 -23(3) . . . . ?
C53 C57 F9' F7 118(2) . . . . ?
C56 C55 C58 F10 -89.5(8) . . . . ?
C54 C55 C58 F10 88.8(8) . . . . ?
C56 C55 C58 F11' -29.3(11) . . . . ?
C54 C55 C58 F11' 149.0(9) . . . . ?
C56 C55 C58 F11 150.5(7) . . . . ?
C54 C55 C58 F11 -31.2(9) . . . . ?
C56 C55 C58 F10' 91.0(10) . . . . ?
C54 C55 C58 F10' -90.7(10) . . . . ?
C56 C55 C58 F12 31.2(9) . . . . ?
C54 C55 C58 F12 -150.5(7) . . . . ?
C56 C55 C58 F12' -146.9(9) . . . . ?
C54 C55 C58 F12' 31.4(11) . . . . ?
F11' C58 F10 F12' 145.8(10) . . . . ?
F11 C58 F10 F12' 17.4(9) . . . . ?
F10' C58 F10 F12' 71.8(15) . . . . ?
F12 C58 F10 F12' 128.1(9) . . . . ?
C55 C58 F10 F12' -107.5(9) . . . . ?
F11 C58 F10 F11' -128.4(8) . . . . ?
F10' C58 F10 F11' -74.0(14) . . . . ?
F12 C58 F10 F11' -17.7(7) . . . . ?
F12' C58 F10 F11' -145.8(10) . . . . ?
C55 C58 F10 F11' 106.7(7) . . . . ?
F10 C58 F11 F10' 135.1(9) . . . . ?
F11' C58 F11 F10' 78.7(13) . . . . ?
F12 C58 F11 F10' 23.0(8) . . . . ?
F12' C58 F11 F10' 151.6(10) . . . . ?
C55 C58 F11 F10' -101.1(8) . . . . ?
F10 C58 F11 F12' -16.5(8) . . . . ?
F11' C58 F11 F12' -72.9(13) . . . . ?
F10' C58 F11 F12' -151.6(10) . . . . ?
F12 C58 F11 F12' -128.6(8) . . . . ?
C55 C58 F11 F12' 107.3(8) . . . . ?
F10 C58 F12 F11' 17.7(7) . . . . ?
F11 C58 F12 F11' 129.1(7) . . . . ?
F10' C58 F12 F11' 151.9(9) . . . . ?
F12' C58 F12 F11' 71.5(12) . . . . ?
C55 C58 F12 F11' -106.2(7) . . . . ?
F10 C58 F12 F10' -134.2(8) . . . . ?
F11' C58 F12 F10' -151.9(9) . . . . ?
F11 C58 F12 F10' -22.8(7) . . . . ?
F12' C58 F12 F10' -80.4(13) . . . . ?
C55 C58 F12 F10' 101.9(8) . . . . ?
F12' F11 F10' F12 0.9(14) . . . . ?
C58 F11 F10' F12 -28.1(8) . . . . ?
F12' F11 F10' C58 29.0(9) . . . . ?
F11' F12 F10' F11 -0.2(14) . . . . ?
C58 F12 F10' F11 28.1(8) . . . . ?
F11' F12 F10' C58 -28.3(8) . . . . ?
F10 C58 F10' F11 -75.0(13) . . . . ?
F11' C58 F10' F11 -129.0(8) . . . . ?
F12 C58 F10' F11 -152.5(9) . . . . ?
F12' C58 F10' F11 -24.1(8) . . . . ?
C55 C58 F10' F11 104.3(7) . . . . ?
F10 C58 F10' F12 77.5(14) . . . . ?
F11' C58 F10' F12 23.4(8) . . . . ?
F11 C58 F10' F12 152.5(9) . . . . ?
F12' C58 F10' F12 128.3(9) . . . . ?
C55 C58 F10' F12 -103.2(7) . . . . ?
F12' F10 F11' F12 -14.2(15) . . . . ?
C58 F10 F11' F12 21.9(8) . . . . ?
F12' F10 F11' C58 -36.1(9) . . . . ?
F10' F12 F11' F10 6.7(14) . . . . ?
C58 F12 F11' F10 -21.6(8) . . . . ?
F10' F12 F11' C58 28.4(8) . . . . ?
F11 C58 F11' F10 80.3(12) . . . . ?
F10' C58 F11' F10 135.6(9) . . . . ?
F12 C58 F11' F10 159.1(9) . . . . ?
F12' C58 F11' F10 26.7(9) . . . . ?
C55 C58 F11' F10 -99.9(8) . . . . ?
F10 C58 F11' F12 -159.1(9) . . . . ?
F11 C58 F11' F12 -78.8(12) . . . . ?
F10' C58 F11' F12 -23.5(8) . . . . ?
F12' C58 F11' F12 -132.4(9) . . . . ?
C55 C58 F11' F12 101.0(7) . . . . ?
F11' F10 F12' F11 14.7(16) . . . . ?
C58 F10 F12' F11 -20.7(9) . . . . ?
F11' F10 F12' C58 35.4(9) . . . . ?
F10' F11 F12' F10 -8.3(15) . . . . ?
C58 F11 F12' F10 20.9(9) . . . . ?
F10' F11 F12' C58 -29.2(9) . . . . ?
F11' C58 F12' F10 -27.7(9) . . . . ?
F11 C58 F12' F10 -159.7(10) . . . . ?
F10' C58 F12' F10 -136.1(10) . . . . ?
F12 C58 F12' F10 -79.4(12) . . . . ?
C55 C58 F12' F10 98.2(8) . . . . ?
F10 C58 F12' F11 159.7(10) . . . . ?
F11' C58 F12' F11 132.0(8) . . . . ?
F10' C58 F12' F11 23.6(8) . . . . ?
F12 C58 F12' F11 80.2(11) . . . . ?
C55 C58 F12' F11 -102.1(7) . . . . ?
C62 C63 C66 F18' -61(2) . . . . ?
C64 C63 C66 F18' 120(2) . . . . ?
C62 C63 C66 F16' -163(2) . . . . ?
C64 C63 C66 F16' 18(2) . . . . ?
C62 C63 C66 F16 -18.0(6) . . . . ?
C64 C63 C66 F16 163.3(5) . . . . ?
C62 C63 C66 F18 108.0(4) . . . . ?
C64 C63 C66 F18 -70.7(5) . . . . ?
C62 C63 C66 F17 -135.9(4) . . . . ?
C64 C63 C66 F17 45.4(5) . . . . ?
C62 C63 C66 F17' 29.8(17) . . . . ?
C64 C63 C66 F17' -148.9(17) . . . . ?
F16' C66 F16 F18' 45(3) . . . . ?
F18 C66 F16 F18' 131(3) . . . . ?
F17 C66 F16 F18' 20(3) . . . . ?
F17' C66 F16 F18' 166(3) . . . . ?
C63 C66 F16 F18' -101(3) . . . . ?
F18' C66 F16 F17' -166(3) . . . . ?
F16' C66 F16 F17' -121(3) . . . . ?
F18 C66 F16 F17' -35.3(17) . . . . ?
F17 C66 F16 F17' -145.8(17) . . . . ?
C63 C66 F16 F17' 92.4(17) . . . . ?
F18' C66 F17 F16' 136(5) . . . . ?
F16 C66 F17 F16' 122(5) . . . . ?
F18 C66 F17 F16' 7(5) . . . . ?
F17' C66 F17 F16' 86(5) . . . . ?
C63 C66 F17 F16' -114(5) . . . . ?
F16' C66 F17 F18' -136(5) . . . . ?
F16 C66 F17 F18' -13.7(17) . . . . ?
F18 C66 F17 F18' -128.7(17) . . . . ?
F17' C66 F17 F18' -50(3) . . . . ?
C63 C66 F17 F18' 109.5(17) . . . . ?
F18' C66 F18 F17' 64(3) . . . . ?
F16' C66 F18 F17' 140(2) . . . . ?
F16 C66 F18 F17' 25.3(13) . . . . ?
F17 C66 F18 F17' 136.5(13) . . . . ?
C63 C66 F18 F17' -102.7(13) . . . . ?
F18' C66 F18 F16' -76(3) . . . . ?
F16 C66 F18 F16' -115(2) . . . . ?
F17 C66 F18 F16' -3(2) . . . . ?
F17' C66 F18 F16' -140(2) . . . . ?
C63 C66 F18 F16' 117(2) . . . . ?
F18' F17 F16' C66 37(3) . . . . ?
C66 F17 F16' F18 -8(5) . . . . ?
F18' F17 F16' F18 29(8) . . . . ?
F18' C66 F16' F17 -40(5) . . . . ?
F16 C66 F16' F17 -67(5) . . . . ?
F18 C66 F16' F17 -173(5) . . . . ?
F17' C66 F16' F17 -119(4) . . . . ?
C63 C66 F16' F17 78(5) . . . . ?
F18' C66 F16' F18 132.6(17) . . . . ?
F16 C66 F16' F18 106.1(10) . . . . ?
F17 C66 F16' F18 173(5) . . . . ?
F17' C66 F16' F18 54(3) . . . . ?
C63 C66 F16' F18 -109.7(11) . . . . ?
C66 F18 F16' F17 10(6) . . . . ?
F17' F18 F16' F17 -23(8) . . . . ?
F17' F18 F16' C66 -32.8(18) . . . . ?
F18' F16 F17' C66 -19(4) . . . . ?
F18' F16 F17' F18 8(4) . . . . ?
C66 F16 F17' F18 27.7(11) . . . . ?
C66 F16 F17' F18' 19(4) . . . . ?
F18' C66 F17' F16 8.7(19) . . . . ?
F16' C66 F17' F16 89(3) . . . . ?
F18 C66 F17' F16 145.3(15) . . . . ?
F17 C66 F17' F16 54(3) . . . . ?
C63 C66 F17' F16 -105.6(12) . . . . ?
F18' C66 F17' F18 -136.6(17) . . . . ?
F16' C66 F17' F18 -56(3) . . . . ?
F16 C66 F17' F18 -145.3(15) . . . . ?
F17 C66 F17' F18 -91.0(19) . . . . ?
C63 C66 F17' F18 109.2(6) . . . . ?
F16' C66 F17' F18' 81(3) . . . . ?
F16 C66 F17' F18' -8.7(19) . . . . ?
F18 C66 F17' F18' 136.6(17) . . . . ?
F17 C66 F17' F18' 46(3) . . . . ?
C63 C66 F17' F18' -114.3(17) . . . . ?
C66 F18 F17' F16 -32.0(14) . . . . ?
F16' F18 F17' F16 -2(2) . . . . ?
F16' F18 F17' C66 30.4(17) . . . . ?
C66 F18 F17' F18' -29.3(12) . . . . ?
F16' F18 F17' F18' 1(2) . . . . ?
F17' F16 F18' C66 20(4) . . . . ?
F17' F16 F18' F17 -3(6) . . . . ?
C66 F16 F18' F17 -23(2) . . . . ?
C66 F16 F18' F17' -20(4) . . . . ?
F16' C66 F18' F16 -141(3) . . . . ?
F18 C66 F18' F16 -70(3) . . . . ?
F17 C66 F18' F16 -159(3) . . . . ?
F17' C66 F18' F16 -10(2) . . . . ?
C63 C66 F18' F16 97(2) . . . . ?
F16' C66 F18' F17 17.8(19) . . . . ?
F16 C66 F18' F17 159(3) . . . . ?
F18 C66 F18' F17 89(2) . . . . ?
F17' C66 F18' F17 149.0(15) . . . . ?
C63 C66 F18' F17 -104.2(10) . . . . ?
F16' C66 F18' F17' -131(2) . . . . ?
F16 C66 F18' F17' 10(2) . . . . ?
F18 C66 F18' F17' -60(2) . . . . ?
F17 C66 F18' F17' -149.0(15) . . . . ?
C63 C66 F18' F17' 106.9(15) . . . . ?
F16' F17 F18' F16 -20(6) . . . . ?
C66 F17 F18' F16 26(3) . . . . ?
F16' F17 F18' C66 -46(5) . . . . ?
F16' F17 F18' F17' -21(5) . . . . ?
C66 F17 F18' F17' 24.6(12) . . . . ?
C66 F17' F18' F16 155(5) . . . . ?
F18 F17' F18' F16 -172(4) . . . . ?
F16 F17' F18' C66 -155(5) . . . . ?
F18 F17' F18' C66 32.5(13) . . . . ?
F16 F17' F18' F17 178(5) . . . . ?
C66 F17' F18' F17 -27.0(14) . . . . ?
F18 F17' F18' F17 5(2) . . . . ?
C70 C71 C74 F23' 45(3) . . . . ?
C72 C71 C74 F23' -134(3) . . . . ?
C70 C71 C74 F22' 171(3) . . . . ?
C72 C71 C74 F22' -8(3) . . . . ?
C70 C71 C74 F23 -156.9(5) . . . . ?
C72 C71 C74 F23 24.1(6) . . . . ?
C70 C71 C74 F24 84.3(5) . . . . ?
C72 C71 C74 F24 -94.7(5) . . . . ?
C70 C71 C74 F22 -32.3(7) . . . . ?
C72 C71 C74 F22 148.8(5) . . . . ?
C70 C71 C74 F24' -83.4(18) . . . . ?
C72 C71 C74 F24' 97.7(17) . . . . ?
F23' C74 F22 F24' 158(2) . . . . ?
F22' C74 F22 F24' 59(4) . . . . ?
F23 C74 F22 F24' 37.4(14) . . . . ?
F24 C74 F22 F24' 148.1(14) . . . . ?
C71 C74 F22 F24' -90.6(14) . . . . ?
F22' C74 F22 F23' -98(3) . . . . ?
F23 C74 F22 F23' -120.3(17) . . . . ?
F24 C74 F22 F23' -9.6(17) . . . . ?
F24' C74 F22 F23' -158(2) . . . . ?
C71 C74 F22 F23' 111.8(17) . . . . ?
F23' C74 F23 F22' 69(4) . . . . ?
F24 C74 F23 F22' 36(4) . . . . ?
F22 C74 F23 F22' 146(4) . . . . ?
F24' C74 F23 F22' 175(4) . . . . ?
C71 C74 F23 F22' -87(4) . . . . ?
F23' C74 F23 F24' -106(3) . . . . ?
F22' C74 F23 F24' -175(4) . . . . ?
F24 C74 F23 F24' -139.2(13) . . . . ?
F22 C74 F23 F24' -29.2(12) . . . . ?
C71 C74 F23 F24' 97.8(13) . . . . ?
F22' C74 F24 F23' 146(3) . . . . ?
F23 C74 F24 F23' 129(2) . . . . ?
F22 C74 F24 F23' 15(2) . . . . ?
F24' C74 F24 F23' 54(3) . . . . ?
C71 C74 F24 F23' -107(2) . . . . ?
F23' C74 F24 F22' -146(3) . . . . ?
F23 C74 F24 F22' -17.2(14) . . . . ?
F22 C74 F24 F22' -130.6(15) . . . . ?
F24' C74 F24 F22' -92(3) . . . . ?
C71 C74 F24 F22' 107.4(15) . . . . ?
F24' F23 F22' C74 5(4) . . . . ?
C74 F23 F22' F24 -32(3) . . . . ?
F24' F23 F22' F24 -27(5) . . . . ?
F23' C74 F22' F23 -125(3) . . . . ?
F24 C74 F22' F23 -145(3) . . . . ?
F22 C74 F22' F23 -46(5) . . . . ?
F24' C74 F22' F23 -5(3) . . . . ?
C71 C74 F22' F23 105(3) . . . . ?
F23' C74 F22' F24 20(2) . . . . ?
F23 C74 F22' F24 145(3) . . . . ?
F22 C74 F22' F24 99(2) . . . . ?
F24' C74 F22' F24 140.2(12) . . . . ?
C71 C74 F22' F24 -109.9(9) . . . . ?
F23' F24 F22' F23 12(5) . . . . ?
C74 F24 F22' F23 41(4) . . . . ?
F23' F24 F22' C74 -29(2) . . . . ?
F22' F24 F23' C74 25.1(19) . . . . ?
C74 F24 F23' F22 -25(4) . . . . ?
F22' F24 F23' F22 0(5) . . . . ?
F22' C74 F23' F24 -36(3) . . . . ?
F23 C74 F23' F24 -66(3) . . . . ?
F22 C74 F23' F24 -164(2) . . . . ?
F24' C74 F23' F24 -146(2) . . . . ?
C71 C74 F23' F24 90(3) . . . . ?
F22' C74 F23' F22 128.1(18) . . . . ?
F23 C74 F23' F22 98(2) . . . . ?
F24 C74 F23' F22 164(2) . . . . ?
F24' C74 F23' F22 18.3(18) . . . . ?
C71 C74 F23' F22 -105.8(13) . . . . ?
F24' F22 F23' F24 6(6) . . . . ?
C74 F22 F23' F24 28(5) . . . . ?
F24' F22 F23' C74 -22(2) . . . . ?
F23' F22 F24' C74 18.0(16) . . . . ?
C74 F22 F24' F23 -32.2(11) . . . . ?
F23' F22 F24' F23 -14(2) . . . . ?
F23' C74 F24' F22 -23(3) . . . . ?
F22' C74 F24' F22 -139(2) . . . . ?
F23 C74 F24' F22 -141.9(13) . . . . ?
F24 C74 F24' F22 -54(2) . . . . ?
C71 C74 F24' F22 107.3(10) . . . . ?
F23' C74 F24' F23 119(2) . . . . ?
F22' C74 F24' F23 2.6(19) . . . . ?
F24 C74 F24' F23 87(2) . . . . ?
F22 C74 F24' F23 141.9(13) . . . . ?
C71 C74 F24' F23 -110.8(6) . . . . ?
F22' F23 F24' F22 30(5) . . . . ?
C74 F23 F24' F22 36.5(13) . . . . ?
F22' F23 F24' C74 -6(4) . . . . ?
C78 C77 C81 F26 153.3(7) . . . . ?
C76 C77 C81 F26 -28.2(9) . . . . ?
C78 C77 C81 F26' -18(3) . . . . ?
C76 C77 C81 F26' 160(3) . . . . ?
C78 C77 C81 F27 29.3(11) . . . . ?
C76 C77 C81 F27 -152.2(7) . . . . ?
C78 C77 C81 F25 -89.9(7) . . . . ?
C76 C77 C81 F25 88.6(8) . . . . ?
C78 C77 C81 F27' -119(2) . . . . ?
C76 C77 C81 F27' 60(2) . . . . ?
C78 C77 C81 F25' 115.2(17) . . . . ?
C76 C77 C81 F25' -66.3(17) . . . . ?
F26 C81 F25 F27' 52(4) . . . . ?
F26' C81 F25 F27' -168(4) . . . . ?
F27 C81 F25 F27' 163(4) . . . . ?
C77 C81 F25 F27' -72(4) . . . . ?
F25' C81 F25 F27' 69(4) . . . . ?
F26 C81 F25 F26' -139.4(17) . . . . ?
F27 C81 F25 F26' -28.7(15) . . . . ?
F27' C81 F25 F26' 168(4) . . . . ?
C77 C81 F25 F26' 96.5(16) . . . . ?
F25' C81 F25 F26' -122(3) . . . . ?
F26' C81 F26 F25' 91(4) . . . . ?
F27 C81 F26 F25' 52(2) . . . . ?
F25 C81 F26 F25' 162(2) . . . . ?
F27' C81 F26 F25' -175(2) . . . . ?
C77 C81 F26 F25' -76(2) . . . . ?
F26 C81 F27 F26' 146(2) . . . . ?
F25 C81 F27 F26' 38(2) . . . . ?
F27' C81 F27 F26' 50(4) . . . . ?
C77 C81 F27 F26' -85(2) . . . . ?
F25' C81 F27 F26' 176(3) . . . . ?
F26' C81 F25' F26 -126(3) . . . . ?
F27 C81 F25' F26 -129.8(19) . . . . ?
F25 C81 F25' F26 -27(3) . . . . ?
F27' C81 F25' F26 6(3) . . . . ?
C77 C81 F25' F26 116.3(16) . . . . ?
C81 F27 F26' F25 -36.8(16) . . . . ?
F26 C81 F26' F27 -57(4) . . . . ?
F25 C81 F26' F27 -139.9(19) . . . . ?
F27' C81 F26' F27 -146(2) . . . . ?
C77 C81 F26' F27 111.6(14) . . . . ?
F25' C81 F26' F27 -5(3) . . . . ?
F26 C81 F26' F25 83(3) . . . . ?
F27 C81 F26' F25 139.9(19) . . . . ?
F27' C81 F26' F25 -5.8(19) . . . . ?
C77 C81 F26' F25 -108.6(9) . . . . ?
F25' C81 F26' F25 135(2) . . . . ?
F27' F25 F26' F27 57(7) . . . . ?
C81 F25 F26' F27 41(2) . . . . ?
F27' F25 F26' C81 16(6) . . . . ?
F26' F25 F27' C81 -13(5) . . . . ?
F26 C81 F27' F25 -129(3) . . . . ?
F26' C81 F27' F25 11(4) . . . . ?
F27 C81 F27' F25 -23(5) . . . . ?
C77 C81 F27' F25 116(3) . . . . ?
F25' C81 F27' F25 -133(3) . . . . ?
C78 C79 C82 F29' 140(3) . . . . ?
C80 C79 C82 F29' -39(3) . . . . ?
C78 C79 C82 F30' 4.7(17) . . . . ?
C80 C79 C82 F30' -174.8(15) . . . . ?
C78 C79 C82 F29 -35.3(10) . . . . ?
C80 C79 C82 F29 145.2(7) . . . . ?
C78 C79 C82 F30 -165.1(8) . . . . ?
C80 C79 C82 F30 15.4(11) . . . . ?
C78 C79 C82 F28 88.3(8) . . . . ?
C80 C79 C82 F28 -91.3(8) . . . . ?
C78 C79 C82 F28' -114.8(12) . . . . ?
C80 C79 C82 F28' 65.7(13) . . . . ?
F30' C82 F28 F29' -137(2) . . . . ?
F29 C82 F28 F29' -120.0(19) . . . . ?
F30 C82 F28 F29' -6.7(18) . . . . ?
C79 C82 F28 F29' 112.4(19) . . . . ?
F28' C82 F28 F29' -32(2) . . . . ?
F29' C82 F28 F30' 137(2) . . . . ?
F29 C82 F28 F30' 16.7(15) . . . . ?
F30 C82 F28 F30' 130.0(14) . . . . ?
C79 C82 F28 F30' -110.9(15) . . . . ?
F28' C82 F28 F30' 105(2) . . . . ?
F29' C82 F29 F30' -79(4) . . . . ?
F30 C82 F29 F30' -131(2) . . . . ?
F28 C82 F29 F30' -28(2) . . . . ?
C79 C82 F29 F30' 96(2) . . . . ?
F28' C82 F29 F30' -165(3) . . . . ?
F29' C82 F29 F28' 87(3) . . . . ?
F30' C82 F29 F28' 165(3) . . . . ?
F30 C82 F29 F28' 33.9(9) . . . . ?
F28 C82 F29 F28' 137.3(11) . . . . ?
C79 C82 F29 F28' -98.2(11) . . . . ?
F30' C82 F30 F29' 83(2) . . . . ?
F29 C82 F30 F29' 118.6(18) . . . . ?
F28 C82 F30 F29' 6.6(17) . . . . ?
C79 C82 F30 F29' -108.9(18) . . . . ?
F28' C82 F30 F29' 165(2) . . . . ?
F29' C82 F30 F28' -165(2) . . . . ?
F30' C82 F30 F28' -81(2) . . . . ?
F29 C82 F30 F28' -46.0(11) . . . . ?
F28 C82 F30 F28' -158.0(10) . . . . ?
C79 C82 F30 F28' 86.5(11) . . . . ?
F29' F30 F28' C82 -12.5(16) . . . . ?
F29' F30 F28' F29 18.6(18) . . . . ?
C82 F30 F28' F29 31.1(6) . . . . ?
F29' C82 F28' F30 11.5(16) . . . . ?
F30' C82 F28' F30 126.5(16) . . . . ?
F29 C82 F28' F30 135.5(9) . . . . ?
F28 C82 F28' F30 34.7(17) . . . . ?
C79 C82 F28' F30 -111.2(8) . . . . ?
F29' C82 F28' F29 -124.0(14) . . . . ?
F30' C82 F28' F29 -9.1(16) . . . . ?
F30 C82 F28' F29 -135.5(9) . . . . ?
F28 C82 F28' F29 -100.8(14) . . . . ?
C79 C82 F28' F29 113.2(7) . . . . ?
F30' F29 F28' F30 -21(3) . . . . ?
C82 F29 F28' F30 -37.9(9) . . . . ?
F30' F29 F28' C82 17(3) . . . . ?
F30' C82 F29' F30 -125.5(19) . . . . ?
F29 C82 F29' F30 -87(2) . . . . ?
F28 C82 F29' F30 -171(2) . . . . ?
C79 C82 F29' F30 98.0(18) . . . . ?
F28' C82 F29' F30 -11.5(15) . . . . ?
F30' C82 F29' F28 46(2) . . . . ?
F29 C82 F29' F28 84(2) . . . . ?
F30 C82 F29' F28 171(2) . . . . ?
C79 C82 F29' F28 -91.0(18) . . . . ?
F28' C82 F29' F28 159.5(13) . . . . ?
F28' F30 F29' C82 16(2) . . . . ?
F28' F30 F29' F28 -29(14) . . . . ?
C82 F30 F29' F28 -46(13) . . . . ?
F30' F28 F29' C82 -30.6(14) . . . . ?
C82 F28 F29' F30 45(13) . . . . ?
F30' F28 F29' F30 15(13) . . . . ?
F28' F29 F30' C82 -15(2) . . . . ?
C82 F29 F30' F28 27.4(18) . . . . ?
F28' F29 F30' F28 12(4) . . . . ?
F29' C82 F30' F29 120(3) . . . . ?
F30 C82 F30' F29 67(3) . . . . ?
F28 C82 F30' F29 153(2) . . . . ?
C79 C82 F30' F29 -101(2) . . . . ?
F28' C82 F30' F29 15(3) . . . . ?
F29' C82 F30' F28 -33(2) . . . . ?
F29 C82 F30' F28 -153(2) . . . . ?
F30 C82 F30' F28 -85.7(16) . . . . ?
C79 C82 F30' F28 106.4(9) . . . . ?
F28' C82 F30' F28 -137.6(12) . . . . ?
F29' F28 F30' F29 -3(3) . . . . ?
C82 F28 F30' F29 -32(2) . . . . ?
F29' F28 F30' C82 29.6(15) . . . . ?
C84 C85 C89 F33' -173.0(15) . . . . ?
C86 C85 C89 F33' 7.2(18) . . . . ?
C84 C85 C89 F32' -44.8(17) . . . . ?
C86 C85 C89 F32' 135.4(14) . . . . ?
C84 C85 C89 F32 126.1(11) . . . . ?
C86 C85 C89 F32 -53.6(14) . . . . ?
C84 C85 C89 F33 -18.5(14) . . . . ?
C86 C85 C89 F33 161.7(10) . . . . ?
C84 C85 C89 F31 -126.6(7) . . . . ?
C86 C85 C89 F31 53.6(9) . . . . ?
C84 C85 C89 F31' 70.8(9) . . . . ?
C86 C85 C89 F31' -109.0(9) . . . . ?
F32' C89 F31 F33' 129.3(18) . . . . ?
F32 C89 F31 F33' 2.6(13) . . . . ?
F33 C89 F31 F33' 123.1(14) . . . . ?
C85 C89 F31 F33' -117.6(12) . . . . ?
F31' C89 F31 F33' 32.7(18) . . . . ?
F33' C89 F31 F32' -129.3(18) . . . . ?
F32 C89 F31 F32' -126.7(16) . . . . ?
F33 C89 F31 F32' -6(2) . . . . ?
C85 C89 F31 F32' 113.1(16) . . . . ?
F31' C89 F31 F32' -97(2) . . . . ?
F32' C89 F32 F33' -80(2) . . . . ?
F33 C89 F32 F33' -106.6(15) . . . . ?
C85 C89 F32 F33' 110.0(12) . . . . ?
F31 C89 F32 F33' -2.3(11) . . . . ?
F31' C89 F32 F33' -160.8(12) . . . . ?
F33' C89 F32 F31' 160.8(12) . . . . ?
F32' C89 F32 F31' 80.5(18) . . . . ?
F33 C89 F32 F31' 54.2(13) . . . . ?
C85 C89 F32 F31' -89.2(10) . . . . ?
F31 C89 F32 F31' 158.5(8) . . . . ?
F33' C89 F33 F32' 58(5) . . . . ?
F32 C89 F33 F32' 119(5) . . . . ?
C85 C89 F33 F32' -97(5) . . . . ?
F31 C89 F33 F32' 15(5) . . . . ?
F31' C89 F33 F32' 159(5) . . . . ?
F33' F32 F31' C89 23.8(13) . . . . ?
F33' C89 F31' F32 -15.7(10) . . . . ?
F32' C89 F31' F32 -125.6(15) . . . . ?
F33 C89 F31' F32 -134.1(9) . . . . ?
C85 C89 F31' F32 111.8(8) . . . . ?
F31 C89 F31' F32 -38.6(15) . . . . ?
C89 F33 F32' F31 -21(6) . . . . ?
F33' C89 F32' F33 -130(4) . . . . ?
F32 C89 F32' F33 -76(5) . . . . ?
C85 C89 F32' F33 94(5) . . . . ?
F31 C89 F32' F33 -165(5) . . . . ?
F31' C89 F32' F33 -21(5) . . . . ?
F33' C89 F32' F31 34.2(12) . . . . ?
F32 C89 F32' F31 88.7(16) . . . . ?
F33 C89 F32' F31 165(5) . . . . ?
C85 C89 F32' F31 -101.4(11) . . . . ?
F31' C89 F32' F31 143.1(8) . . . . ?
F33' F31 F32' F33 -14(8) . . . . ?
C89 F31 F32' F33 25(7) . . . . ?
F33' F31 F32' C89 -38.3(13) . . . . ?
C89 F31 F33' F32 -6(3) . . . . ?
F32' F31 F33' F32 28(3) . . . . ?
F32' F31 F33' C89 33.5(11) . . . . ?
C89 F32 F33' F31 6(3) . . . . ?
F31' F32 F33' F31 -20(4) . . . . ?
F31' F32 F33' C89 -26.6(15) . . . . ?
F32' C89 F33' F31 -50.9(18) . . . . ?
F32 C89 F33' F31 -176.7(16) . . . . ?
F33 C89 F33' F31 -71.5(18) . . . . ?
C85 C89 F33' F31 81.9(15) . . . . ?
F31' C89 F33' F31 -161.1(10) . . . . ?
F32' C89 F33' F32 125.8(18) . . . . ?
F33 C89 F33' F32 105.2(16) . . . . ?
C85 C89 F33' F32 -101.4(12) . . . . ?
F31 C89 F33' F32 176.7(16) . . . . ?
F31' C89 F33' F32 15.6(10) . . . . ?
C92 C93 C97 F39' 72.2(11) . . . . ?
C94 C93 C97 F39' -108.4(10) . . . . ?
C92 C93 C97 F39 -94.7(8) . . . . ?
C94 C93 C97 F39 84.7(9) . . . . ?
C92 C93 C97 F38' -149.8(9) . . . . ?
C94 C93 C97 F38' 29.7(11) . . . . ?
C92 C93 C97 F37 142.6(6) . . . . ?
C94 C93 C97 F37 -37.9(8) . . . . ?
C92 C93 C97 F38 27.4(9) . . . . ?
C94 C93 C97 F38 -153.2(7) . . . . ?
C92 C93 C97 F37' -48.4(9) . . . . ?
C94 C93 C97 F37' 131.0(8) . . . . ?
F39 C97 F37 F39' 125.5(9) . . . . ?
F38' C97 F37 F39' 152.8(10) . . . . ?
F38 C97 F37 F39' 16.0(8) . . . . ?
F37' C97 F37 F39' 88.4(13) . . . . ?
C93 C97 F37 F39' -106.2(9) . . . . ?
F39' C97 F37 F38' -152.8(10) . . . . ?
F39 C97 F37 F38' -27.3(7) . . . . ?
F38 C97 F37 F38' -136.9(8) . . . . ?
F37' C97 F37 F38' -64.4(12) . . . . ?
C93 C97 F37 F38' 100.9(7) . . . . ?
F39 C97 F38 F39' -131.6(12) . . . . ?
F38' C97 F38 F39' -83.2(18) . . . . ?
F37 C97 F38 F39' -22.1(12) . . . . ?
F37' C97 F38 F39' -155.8(12) . . . . ?
C93 C97 F38 F39' 100.7(12) . . . . ?
F39' C97 F38 F37' 155.8(12) . . . . ?
F39 C97 F38 F37' 24.2(6) . . . . ?
F38' C97 F38 F37' 72.6(14) . . . . ?
F37 C97 F38 F37' 133.7(7) . . . . ?
C93 C97 F38 F37' -103.5(7) . . . . ?
F39' C97 F39 F37' -72.9(14) . . . . ?
F38' C97 F39 F37' -172.6(12) . . . . ?
F37 C97 F39 F37' -140.9(9) . . . . ?
F38 C97 F39 F37' -34.5(9) . . . . ?
C93 C97 F39 F37' 91.8(10) . . . . ?
F39' C97 F39 F38' 99.7(14) . . . . ?
F37 C97 F39 F38' 31.7(8) . . . . ?
F38 C97 F39 F38' 138.2(9) . . . . ?
F37' C97 F39 F38' 172.6(12) . . . . ?
C93 C97 F39 F38' -95.6(9) . . . . ?
F38' F39 F37' C97 -10.8(16) . . . . ?
F38' F39 F37' F38 19(2) . . . . ?
C97 F39 F37' F38 29.8(7) . . . . ?
F39' C97 F37' F39 128.2(11) . . . . ?
F38' C97 F37' F39 5.7(9) . . . . ?
F37 C97 F37' F39 58.7(14) . . . . ?
F38 C97 F37' F39 144.4(9) . . . . ?
C93 C97 F37' F39 -107.1(8) . . . . ?
F39' C97 F37' F38 -16.3(8) . . . . ?
F39 C97 F37' F38 -144.4(9) . . . . ?
F38' C97 F37' F38 -138.7(7) . . . . ?
F37 C97 F37' F38 -85.7(11) . . . . ?
C93 C97 F37' F38 108.5(6) . . . . ?
F39' F38 F37' F39 -8.8(16) . . . . ?
C97 F38 F37' F39 -33.1(8) . . . . ?
F39' F38 F37' C97 24.4(11) . . . . ?
F37' F39 F38' C97 11.3(17) . . . . ?
F37' F39 F38' F37 -21(2) . . . . ?
C97 F39 F38' F37 -32.1(7) . . . . ?
F39' C97 F38' F39 -117.0(12) . . . . ?
F37 C97 F38' F39 -145.0(9) . . . . ?
F38 C97 F38' F39 -68.7(15) . . . . ?
F37' C97 F38' F39 -5.0(8) . . . . ?
C93 C97 F38' F39 107.5(8) . . . . ?
F39' C97 F38' F37 28.0(11) . . . . ?
F39 C97 F38' F37 145.0(9) . . . . ?
F38 C97 F38' F37 76.3(13) . . . . ?
F37' C97 F38' F37 140.0(7) . . . . ?
C93 C97 F38' F37 -107.5(7) . . . . ?
C97 F37 F38' F39 33.2(7) . . . . ?
F39' F37 F38' F39 9.6(12) . . . . ?
F39' F37 F38' C97 -23.5(8) . . . . ?
F37' F38 F39' C97 -22.3(10) . . . . ?
C97 F38 F39' F37 28.1(12) . . . . ?
F37' F38 F39' F37 6(2) . . . . ?
F39 C97 F39' F38 66.7(15) . . . . ?
F38' C97 F39' F38 127.9(12) . . . . ?
F37 C97 F39' F38 155.6(12) . . . . ?
F37' C97 F39' F38 23.7(12) . . . . ?
C93 C97 F39' F38 -98.2(10) . . . . ?
F39 C97 F39' F37 -88.9(11) . . . . ?
F38' C97 F39' F37 -27.7(10) . . . . ?
F38 C97 F39' F37 -155.6(12) . . . . ?
F37' C97 F39' F37 -131.9(7) . . . . ?
C93 C97 F39' F37 106.1(7) . . . . ?
C97 F37 F39' F38 -31.3(14) . . . . ?
F38' F37 F39' F38 -6.8(19) . . . . ?
F38' F37 F39' C97 24.5(8) . . . . ?
C96 C95 C98 F41' 102(2) . . . . ?
C94 C95 C98 F41' -75(2) . . . . ?
C96 C95 C98 F42' -33.7(19) . . . . ?
C94 C95 C98 F42' 149.4(18) . . . . ?
C96 C95 C98 F42 172.6(8) . . . . ?
C94 C95 C98 F42 -4.3(10) . . . . ?
C96 C95 C98 F41 -63.3(8) . . . . ?
C94 C95 C98 F41 119.8(7) . . . . ?
C96 C95 C98 F40 54.6(7) . . . . ?
C94 C95 C98 F40 -122.3(7) . . . . ?
C96 C95 C98 F40' -153.8(14) . . . . ?
C94 C95 C98 F40' 29.3(15) . . . . ?
F42' C98 F40 F41' -139(2) . . . . ?
F42 C98 F40 F41' -19.9(16) . . . . ?
F41 C98 F40 F41' -133.4(16) . . . . ?
C95 C98 F40 F41' 104.5(16) . . . . ?
F40' C98 F40 F41' -33(2) . . . . ?
F41' C98 F40 F42' 139(2) . . . . ?
F42 C98 F40 F42' 119.2(16) . . . . ?
F41 C98 F40 F42' 5.8(18) . . . . ?
C95 C98 F40 F42' -116.3(15) . . . . ?
F40' C98 F40 F42' 106(2) . . . . ?
F41' C98 F41 F42' -54(5) . . . . ?
F42 C98 F41 F42' -124(4) . . . . ?
F40 C98 F41 F42' -12(4) . . . . ?
C95 C98 F41 F42' 108(4) . . . . ?
F40' C98 F41 F42' -150(4) . . . . ?
F41' C98 F42 F40' -179(3) . . . . ?
F42' C98 F42 F40' -78(3) . . . . ?
F41 C98 F42 F40' -52(2) . . . . ?
F40 C98 F42 F40' -164(2) . . . . ?
C95 C98 F42 F40' 75(2) . . . . ?
F42' C98 F42 F41' 101(2) . . . . ?
F41 C98 F42 F41' 127.3(14) . . . . ?
F40 C98 F42 F41' 15.2(13) . . . . ?
C95 C98 F42 F41' -105.9(13) . . . . ?
F40' C98 F42 F41' 179(3) . . . . ?
F41' F42 F40' C98 -1(4) . . . . ?
F41' C98 F40' F42 1(2) . . . . ?
F42' C98 F40' F42 117(3) . . . . ?
F41 C98 F40' F42 131(2) . . . . ?
F40 C98 F40' F42 23(3) . . . . ?
C95 C98 F40' F42 -116(2) . . . . ?
F42' F40 F41' C98 -28.7(14) . . . . ?
C98 F40 F41' F42 27.8(19) . . . . ?
F42' F40 F41' F42 -1(3) . . . . ?
F42' C98 F41' F40 44(2) . . . . ?
F42 C98 F41' F40 158.4(17) . . . . ?
F41 C98 F41' F40 67(2) . . . . ?
C95 C98 F41' F40 -94.2(15) . . . . ?
F40' C98 F41' F40 157.8(16) . . . . ?
F42' C98 F41' F42 -114.5(18) . . . . ?
F41 C98 F41' F42 -91(2) . . . . ?
F40 C98 F41' F42 -158.4(17) . . . . ?
C95 C98 F41' F42 107.4(10) . . . . ?
F40' C98 F41' F42 -0.6(15) . . . . ?
F40' F42 F41' F40 -29(5) . . . . ?
C98 F42 F41' F40 -31(2) . . . . ?
F40' F42 F41' C98 2(4) . . . . ?
C98 F41 F42' F40 14(4) . . . . ?
F41' C98 F42' F41 139(3) . . . . ?
F42 C98 F42' F41 67(4) . . . . ?
F40 C98 F42' F41 168(4) . . . . ?
C95 C98 F42' F41 -85(4) . . . . ?
F40' C98 F42' F41 32(4) . . . . ?
F41' C98 F42' F40 -29.1(17) . . . . ?
F42 C98 F42' F40 -100.5(11) . . . . ?
F41 C98 F42' F40 -168(4) . . . . ?
C95 C98 F42' F40 107.2(10) . . . . ?
F40' C98 F42' F40 -135.7(12) . . . . ?
F41' F40 F42' F41 17(6) . . . . ?
C98 F40 F42' F41 -17(5) . . . . ?
F41' F40 F42' C98 33.8(16) . . . . ?
C104 C103 C106 F47' -134(2) . . . . ?
C102 C103 C106 F47' 46(2) . . . . ?
C104 C103 C106 F47 43.8(8) . . . . ?
C102 C103 C106 F47 -136.6(6) . . . . ?
C104 C103 C106 F48 -79.1(7) . . . . ?
C102 C103 C106 F48 100.6(6) . . . . ?
C104 C103 C106 F48' 105.0(15) . . . . ?
C102 C103 C106 F48' -75.3(16) . . . . ?
C104 C103 C106 F46 166.5(6) . . . . ?
C102 C103 C106 F46 -13.8(8) . . . . ?
C104 C103 C106 F46' -10.9(17) . . . . ?
C102 C103 C106 F46' 168.7(15) . . . . ?
F47 C106 F46 F47' -121.9(13) . . . . ?
F48 C106 F46 F47' -7.4(13) . . . . ?
F48' C106 F46 F47' -143.6(17) . . . . ?
F46' C106 F46 F47' -71(2) . . . . ?
C103 C106 F46 F47' 112.2(13) . . . . ?
F47' C106 F46 F48' 143.6(17) . . . . ?
F47 C106 F46 F48' 21.7(12) . . . . ?
F48 C106 F46 F48' 136.2(12) . . . . ?
F46' C106 F46 F48' 73(2) . . . . ?
C103 C106 F46 F48' -104.2(12) . . . . ?
F47' C106 F47 F46' 76(2) . . . . ?
F48 C106 F47 F46' 22.9(12) . . . . ?
F48' C106 F47 F46' 155.8(17) . . . . ?
F46 C106 F47 F46' 133.9(12) . . . . ?
C103 C106 F47 F46' -101.7(12) . . . . ?
F47' C106 F47 F48' -80(2) . . . . ?
F48 C106 F47 F48' -132.8(12) . . . . ?
F46 C106 F47 F48' -21.9(12) . . . . ?
F46' C106 F47 F48' -155.8(17) . . . . ?
C103 C106 F47 F48' 102.6(12) . . . . ?
F47 C106 F48 F47' 122.5(14) . . . . ?
F48' C106 F48 F47' 63(2) . . . . ?
F46 C106 F48 F47' 7.9(14) . . . . ?
F46' C106 F48 F47' 142.1(17) . . . . ?
C103 C106 F48 F47' -111.6(14) . . . . ?
F47' C106 F48 F46' -142.1(17) . . . . ?
F47 C106 F48 F46' -19.6(11) . . . . ?
F48' C106 F48 F46' -79(2) . . . . ?
F46 C106 F48 F46' -134.2(11) . . . . ?
C103 C106 F48 F46' 106.3(11) . . . . ?
F48' F47 F46' C106 27.4(15) . . . . ?
F48' F47 F46' F48 5(2) . . . . ?
C106 F47 F46' F48 -22.7(10) . . . . ?
F47' C106 F46' F47 -126.6(16) . . . . ?
F48 C106 F46' F47 -155.3(12) . . . . ?
F48' C106 F46' F47 -20.3(14) . . . . ?
F46 C106 F46' F47 -74.8(19) . . . . ?
C103 C106 F46' F47 101.8(10) . . . . ?
F47' C106 F46' F48 28.7(15) . . . . ?
F47 C106 F46' F48 155.3(12) . . . . ?
F48' C106 F46' F48 135.0(12) . . . . ?
F46 C106 F46' F48 80.5(18) . . . . ?
C103 C106 F46' F48 -102.9(8) . . . . ?
F47' F48 F46' F47 -12(2) . . . . ?
C106 F48 F46' F47 23.9(11) . . . . ?
F47' F48 F46' C106 -35.6(14) . . . . ?
C106 F48 F47' F46 -13(2) . . . . ?
F46' F48 F47' F46 23(3) . . . . ?
F46' F48 F47' C106 35.2(13) . . . . ?
F48' F46 F47' F48 -21(3) . . . . ?
C106 F46 F47' F48 13(2) . . . . ?
F48' F46 F47' C106 -33.7(13) . . . . ?
F47 C106 F47' F48 -83.4(18) . . . . ?
F48' C106 F47' F48 -140.0(14) . . . . ?
F46 C106 F47' F48 -170.4(17) . . . . ?
F46' C106 F47' F48 -34.0(17) . . . . ?
C103 C106 F47' F48 93.8(14) . . . . ?
F47 C106 F47' F46 87.1(17) . . . . ?
F48 C106 F47' F46 170.4(17) . . . . ?
F48' C106 F47' F46 30.5(15) . . . . ?
F46' C106 F47' F46 136.5(14) . . . . ?
C103 C106 F47' F46 -95.8(13) . . . . ?
F46' F47 F48' F46 -3(2) . . . . ?
C106 F47 F48' F46 25.1(11) . . . . ?
F46' F47 F48' C106 -28.5(16) . . . . ?
F47' F46 F48' F47 8(2) . . . . ?
C106 F46 F48' F47 -24.6(11) . . . . ?
F47' F46 F48' C106 32.5(13) . . . . ?
F47' C106 F48' F47 125.5(15) . . . . ?
F48 C106 F48' F47 81.5(18) . . . . ?
F46 C106 F48' F47 154.9(13) . . . . ?
F46' C106 F48' F47 18.7(13) . . . . ?
C103 C106 F48' F47 -103.9(9) . . . . ?
F47' C106 F48' F46 -29.4(15) . . . . ?
F47 C106 F48' F46 -154.9(13) . . . . ?
F48 C106 F48' F46 -73.4(18) . . . . ?
F46' C106 F48' F46 -136.2(12) . . . . ?
C103 C106 F48' F46 101.2(8) . . . . ?
C70 C69 C73 F21' 67.2(9) . . . . ?
C68 C69 C73 F21' -115.5(8) . . . . ?
C70 C69 C73 F21 -165.2(17) . . . . ?
C68 C69 C73 F21 12.1(19) . . . . ?
C70 C69 C73 F20 25.1(10) . . . . ?
C68 C69 C73 F20 -157.5(8) . . . . ?
C70 C69 C73 F20' -157.1(15) . . . . ?
C68 C69 C73 F20' 20.2(16) . . . . ?
C70 C69 C73 F19' -49.9(7) . . . . ?
C68 C69 C73 F19' 127.4(6) . . . . ?
C70 C69 C73 F19 104.8(6) . . . . ?
C68 C69 C73 F19 -77.9(7) . . . . ?
F21' C73 F19 F20 16.2(9) . . . . ?
F21 C73 F19 F20 125.0(11) . . . . ?
F20' C73 F19 F20 136.9(11) . . . . ?
F19' C73 F19 F20 30.2(9) . . . . ?
C69 C73 F19 F20 -111.6(5) . . . . ?
F21' C73 F20 F19 -17.6(11) . . . . ?
F21 C73 F20 F19 -77.4(19) . . . . ?
F20' C73 F20 F19 -85(2) . . . . ?
F19' C73 F20 F19 -160.0(6) . . . . ?
C69 C73 F20 F19 92.3(7) . . . . ?
